data_1545119
loop_
_publ_author_name
'Dong, Hongwei'
'Liao, Lingwen'
'Zhuang, Shengli'
'Yao, Chuanhao'
'Chen, Jishi'
'Tian, Shubo'
'Zhu, Min'
'Liu, Xu'
'Li, Lingling'
'Wu, Zhikun'

_publ_section_title
;
 A novel double-helical-kernel evolution pattern of gold nanoclusters:
 alternate single-stranded growth at both ends.
;
_journal_issue 11
_journal_name_full Nanoscale
_journal_page_first 3742
_journal_page_last 3746
_journal_paper_doi 10.1039/c6nr09724c
_journal_volume 9
_journal_year 2017
_chemical_formula_moiety 'C132 H242 Au34 S22'
_chemical_formula_sum 'C132 H242 Au34 S22'
_chemical_formula_weight 9231.42
_chemical_name_systematic Au34(SC6H11)22
_space_group_crystal_system orthorhombic
_space_group_IT_number 60
_space_group_name_Hall '-P 2n 2ab'
_space_group_name_H-M_alt 'P b c n'
_symmetry_space_group_name_Hall '-P 2n 2ab'
_symmetry_space_group_name_H-M 'P b c n'
_atom_sites_solution_hydrogens geom
_atom_sites_solution_primary direct
_audit_creation_date 2016-07-21
_audit_creation_method
;
Olex2 1.2
(compiled 2016.02.16 svn.r3265 for OlexSys, GUI svn.r5155)
;
_audit_update_record
;
2016-12-17 deposited with the CCDC.
2017-01-20 downloaded from the CCDC.
;
_cell_angle_alpha 90
_cell_angle_beta 90
_cell_angle_gamma 90
_cell_formula_units_Z 4
_cell_length_a 26.0266(7)
_cell_length_b 27.9405(8)
_cell_length_c 28.5247(8)
_cell_measurement_reflns_used 9710
_cell_measurement_temperature 173
_cell_measurement_theta_max 68.33
_cell_measurement_theta_min 3.52
_cell_volume 20743.1(10)
_computing_molecular_graphics 'Olex2 (Dolomanov et al., 2009)'
_computing_publication_material 'Olex2 (Dolomanov et al., 2009)'
_computing_structure_refinement 'ShelXL (Sheldrick, 2015)'
_computing_structure_solution 'ShelXS (Sheldrick, 2008)'
_diffrn_ambient_temperature 172.99
_diffrn_measured_fraction_theta_full 0.999
_diffrn_measured_fraction_theta_max 0.997
_diffrn_measurement_device_type 'Bruker APEX-II CCD'
_diffrn_measurement_method '\f and \w scans'
_diffrn_radiation_type CuK\a
_diffrn_radiation_wavelength 1.54178
_diffrn_reflns_av_R_equivalents 0.0870
_diffrn_reflns_av_unetI/netI 0.0371
_diffrn_reflns_Laue_measured_fraction_full 0.999
_diffrn_reflns_Laue_measured_fraction_max 0.997
_diffrn_reflns_limit_h_max 31
_diffrn_reflns_limit_h_min -30
_diffrn_reflns_limit_k_max 33
_diffrn_reflns_limit_k_min -31
_diffrn_reflns_limit_l_max 34
_diffrn_reflns_limit_l_min -34
_diffrn_reflns_number 188505
_diffrn_reflns_point_group_measured_fraction_full 0.999
_diffrn_reflns_point_group_measured_fraction_max 0.997
_diffrn_reflns_theta_full 67.679
_diffrn_reflns_theta_max 68.384
_diffrn_reflns_theta_min 2.320
_diffrn_standards_number 0
_exptl_absorpt_coefficient_mu 46.203
_exptl_absorpt_correction_T_max 0.1665
_exptl_absorpt_correction_T_min 0.0382
_exptl_absorpt_correction_type multi-scan
_exptl_absorpt_process_details
;
SADABS-2014/5 (Bruker,2014) was used for absorption correction.
wR2(int) was 0.1411 before and 0.1031 after correction.
The Ratio of minimum to maximum transmission is 0.2294.
The \l/2 correction factor is Not present.
;
_exptl_crystal_density_diffrn 2.956
_exptl_crystal_description block
_exptl_crystal_F_000 16288
_refine_diff_density_max 4.583
_refine_diff_density_min -4.317
_refine_diff_density_rms 0.391
_refine_ls_extinction_method none
_refine_ls_goodness_of_fit_ref 1.050
_refine_ls_hydrogen_treatment constr
_refine_ls_matrix_type full
_refine_ls_number_parameters 849
_refine_ls_number_reflns 19001
_refine_ls_number_restraints 396
_refine_ls_restrained_S_all 1.044
_refine_ls_R_factor_all 0.0537
_refine_ls_R_factor_gt 0.0494
_refine_ls_shift/su_max 0.010
_refine_ls_shift/su_mean 0.000
_refine_ls_structure_factor_coef Fsqd
_refine_ls_weighting_details 'w=1/[\s^2^(Fo^2^)+(0.0858P)^2^+362.2514P] where P=(Fo^2^+2Fc^2^)/3'
_refine_ls_weighting_scheme calc
_refine_ls_wR_factor_gt 0.1314
_refine_ls_wR_factor_ref 0.1353
_reflns_Friedel_coverage 0.000
_reflns_number_gt 17030
_reflns_number_total 19001
_reflns_threshold_expression 'I > 2\s(I)'
_cod_data_source_file c6nr09724c2.cif
_cod_data_source_block 160512_zsl6_0ma
_cod_depositor_comments 'Adding full bibliography for 1545119--1545120.cif.'
_cod_database_code 1545119
_shelx_space_group_comment
;
The symmetry employed for this shelxl refinement is uniquely defined
by the following loop, which should always be used as a source of
symmetry information in preference to the above space-group names.
They are only intended as comments.
;
_olex2_refinement_description
;
1. Fixed Uiso
 At 1.2 times of:
  All C(H) groups, All C(H,H) groups
2. Uiso/Uaniso restraints and constraints
Uanis(C7) \\sim Ueq, Uanis(C60) \\sim Ueq, Uanis(C65) \\sim Ueq, Uanis(C55)
\\sim Ueq, Uanis(C50) \\sim Ueq, Uanis(C54) \\sim Ueq, Uanis(C66) \\sim Ueq,
Uanis(C42) \\sim Ueq, Uanis(C37) \\sim Ueq, Uanis(C1) \\sim Ueq, Uanis(C13)
\\sim Ueq, Uanis(C20) \\sim Ueq, Uanis(C19) \\sim Ueq, Uanis(C62) \\sim Ueq,
Uanis(C31) \\sim Ueq, Uanis(C49) \\sim Ueq, Uanis(C32) \\sim Ueq, Uanis(C41)
\\sim Ueq, Uanis(C14) \\sim Ueq, Uanis(C18) \\sim Ueq, Uanis(C24) \\sim Ueq,
Uanis(C56) \\sim Ueq, Uanis(C40) \\sim Ueq, Uanis(C6) \\sim Ueq, Uanis(C36)
\\sim Ueq, Uanis(C2) \\sim Ueq, Uanis(C25) \\sim Ueq, Uanis(C43) \\sim Ueq,
Uanis(C59) \\sim Ueq, Uanis(C57) \\sim Ueq, Uanis(C38) \\sim Ueq, Uanis(C17)
\\sim Ueq, Uanis(C34) \\sim Ueq, Uanis(C53) \\sim Ueq, Uanis(C58) \\sim Ueq,
Uanis(C44) \\sim Ueq, Uanis(C23) \\sim Ueq, Uanis(C21) \\sim Ueq, Uanis(C5)
\\sim Ueq, Uanis(C35) \\sim Ueq, Uanis(C10) \\sim Ueq, Uanis(C3) \\sim Ueq,
Uanis(C16) \\sim Ueq, Uanis(C4) \\sim Ueq, Uanis(C52) \\sim Ueq, Uanis(C22)
\\sim Ueq, Uanis(C51) \\sim Ueq, Uanis(C48) \\sim Ueq, Uanis(C39) \\sim Ueq,
Uanis(C15) \\sim Ueq, Uanis(C8) \\sim Ueq, Uanis(C30) \\sim Ueq, Uanis(C26)
\\sim Ueq, Uanis(C11) \\sim Ueq, Uanis(C12) \\sim Ueq, Uanis(C9) \\sim Ueq,
Uanis(C45) \\sim Ueq, Uanis(C27) \\sim Ueq, Uanis(C61) \\sim Ueq, Uanis(C33)
\\sim Ueq, Uanis(C64) \\sim Ueq, Uanis(C63) \\sim Ueq, Uanis(C47) \\sim Ueq,
Uanis(C46) \\sim Ueq, Uanis(C28) \\sim Ueq, Uanis(C29) \\sim Ueq: with sigma of
0.005 and sigma for terminal atoms of 0.01
3.a Ternary CH refined with riding coordinates:
 C1(H1), C7(H7), C13(H13), C19(H19), C25(H25), C31(H31), C37(H37), C43(H43),
 C49(H49), C55(H55), C61(H61)
3.b Secondary CH2 refined with riding coordinates:
 C2(H2A,H2B), C3(H3A,H3B), C4(H4A,H4B), C5(H5A,H5B), C6(H6A,H6B), C8(H8A,H8B),
 C9(H9A,H9B), C10(H10A,H10B), C11(H11A,H11B), C12(H12A,H12B), C14(H14A,H14B),
 C15(H15A,H15B), C16(H16A,H16B), C17(H17A,H17B), C18(H18A,H18B), C20(H20A,H20B),
  C21(H21A,H21B), C22(H22A,H22B), C23(H23A,H23B), C24(H24A,H24B), C26(H26A,
 H26B), C27(H27A,H27B), C28(H28A,H28B), C29(H29A,H29B), C30(H30A,H30B),
 C32(H32A,H32B), C33(H33A,H33B), C34(H34A,H34B), C35(H35A,H35B), C36(H36A,H36B),
  C38(H38A,H38B), C39(H39A,H39B), C40(H40A,H40B), C41(H41A,H41B), C42(H42A,
 H42B), C44(H44A,H44B), C45(H45A,H45B), C46(H46A,H46B), C47(H47A,H47B),
 C48(H48A,H48B), C50(H50A,H50B), C51(H51A,H51B), C52(H52A,H52B), C53(H53A,H53B),
  C54(H54A,H54B), C56(H56A,H56B), C57(H57A,H57B), C58(H58A,H58B), C59(H59A,
 H59B), C60(H60A,H60B), C62(H62A,H62B), C63(H63A,H63B), C64(H64A,H64B),
 C65(H65A,H65B), C66(H66A,H66B)
;
_shelx_shelxl_version_number 2014/7
_olex2_submission_special_instructions 'No special instructions were received'

loop_
_space_group_symop_operation_xyz
'x, y, z'
'-x+1/2, -y+1/2, z+1/2'
'-x, y, -z+1/2'
'x+1/2, -y+1/2, -z'
'-x, -y, -z'
'x-1/2, y-1/2, -z-1/2'
'x, -y, z-1/2'
'-x-1/2, y-1/2, z'

loop_
_atom_site_label
_atom_site_type_symbol
_atom_site_fract_x
_atom_site_fract_y
_atom_site_fract_z
_atom_site_U_iso_or_equiv
_atom_site_adp_type
_atom_site_occupancy
_atom_site_site_symmetry_order
_atom_site_calc_flag
_atom_site_refinement_flags_posn
_atom_site_refinement_flags_adp
_atom_site_refinement_flags_occupancy
Au1 Au 0.57955(2) 0.75198(2) 0.29493(2) 0.01890(10) Uani 1 1 d . . .
Au2 Au 0.5000 0.80494(2) 0.2500 0.01840(13) Uani 1 2 d S T P
Au3 Au 0.5000 0.69761(2) 0.2500 0.01601(13) Uani 1 2 d S T P
Au4 Au 0.59535(2) 0.65087(2) 0.30435(2) 0.02056(11) Uani 1 1 d . . .
Au5 Au 0.59552(2) 0.69415(2) 0.20977(2) 0.02114(11) Uani 1 1 d . . .
Au6 Au 0.60092(2) 0.81131(2) 0.22317(2) 0.02242(11) Uani 1 1 d . . .
Au7 Au 0.56433(2) 0.84937(2) 0.30747(2) 0.02379(11) Uani 1 1 d . . .
Au8 Au 0.5000 0.92660(3) 0.2500 0.03091(16) Uani 1 2 d S T P
Au9 Au 0.45528(2) 0.86902(2) 0.34271(2) 0.02558(11) Uani 1 1 d . . .
Au10 Au 0.47684(2) 0.74896(2) 0.33388(2) 0.02024(11) Uani 1 1 d . . .
Au11 Au 0.48757(2) 0.65128(2) 0.33425(2) 0.02044(11) Uani 1 1 d . . .
Au12 Au 0.5000 0.58741(2) 0.2500 0.02135(14) Uani 1 2 d S T P
Au13 Au 0.57877(2) 0.60816(2) 0.40353(2) 0.02661(12) Uani 1 1 d . . .
Au14 Au 0.58017(2) 0.70867(2) 0.37968(2) 0.02295(11) Uani 1 1 d . . .
Au15 Au 0.66946(2) 0.71341(2) 0.32626(2) 0.02472(11) Uani 1 1 d . . .
Au16 Au 0.71874(2) 0.65030(2) 0.24955(2) 0.03386(13) Uani 1 1 d . . .
Au17 Au 0.71445(2) 0.78739(2) 0.25721(2) 0.02675(12) Uani 1 1 d . . .
Au18 Au 0.70745(2) 0.62012(2) 0.36168(2) 0.03474(13) Uani 1 1 d . . .
Au19 Au 0.59429(2) 0.81230(2) 0.40963(2) 0.02734(12) Uani 1 1 d . . .
S1 S 0.43018(12) 0.93371(11) 0.29797(12) 0.0317(6) Uani 1 1 d . . .
S2 S 0.46633(11) 0.80647(10) 0.39407(10) 0.0248(6) Uani 1 1 d . . .
S3 S 0.56388(12) 0.74778(10) 0.45234(10) 0.0279(6) Uani 1 1 d . . .
S4 S 0.62009(11) 0.87721(10) 0.36555(11) 0.0288(6) Uani 1 1 d . . .
S5 S 0.49661(12) 0.58487(11) 0.38511(11) 0.0308(6) Uani 1 1 d . . .
S6 S 0.66006(12) 0.62759(11) 0.42902(11) 0.0312(6) Uani 1 1 d . . .
S7 S 0.58760(11) 0.57907(9) 0.26020(10) 0.0226(5) Uani 1 1 d . . .
S8 S 0.76452(16) 0.60555(15) 0.30218(14) 0.0465(8) Uani 1 1 d . . .
S9 S 0.68212(11) 0.69189(11) 0.18870(12) 0.0297(6) Uani 1 1 d . . .
S10 S 0.68296(11) 0.81777(11) 0.18749(10) 0.0263(6) Uani 1 1 d . . .
S11 S 0.74846(11) 0.75433(10) 0.32443(11) 0.0271(6) Uani 1 1 d . . .
C1 C 0.4408(6) 0.9875(5) 0.3350(5) 0.037(3) Uani 1 1 d . U .
H1 H 0.4754 0.9860 0.3501 0.045 Uiso 1 1 calc R . .
C2 C 0.4370(7) 1.0328(6) 0.3017(6) 0.049(4) Uani 1 1 d . U .
H2A H 0.4651 1.0321 0.2782 0.058 Uiso 1 1 calc R . .
H2B H 0.4038 1.0328 0.2848 0.058 Uiso 1 1 calc R . .
C3 C 0.4415(8) 1.0768(7) 0.3318(7) 0.062(5) Uani 1 1 d . U .
H3A H 0.4385 1.1055 0.3117 0.075 Uiso 1 1 calc R . .
H3B H 0.4758 1.0773 0.3467 0.075 Uiso 1 1 calc R . .
C4 C 0.4006(8) 1.0787(7) 0.3696(7) 0.063(5) Uani 1 1 d . U .
H4A H 0.4056 1.1080 0.3887 0.076 Uiso 1 1 calc R . .
H4B H 0.3663 1.0806 0.3547 0.076 Uiso 1 1 calc R . .
C5 C 0.4026(9) 1.0359(8) 0.4008(8) 0.070(5) Uani 1 1 d . U .
H5A H 0.3736 1.0369 0.4232 0.084 Uiso 1 1 calc R . .
H5B H 0.4350 1.0362 0.4190 0.084 Uiso 1 1 calc R . .
C6 C 0.3996(7) 0.9899(6) 0.3717(6) 0.049(4) Uani 1 1 d . U .
H6A H 0.4029 0.9620 0.3929 0.058 Uiso 1 1 calc R . .
H6B H 0.3656 0.9882 0.3564 0.058 Uiso 1 1 calc R . .
C7 C 0.4003(6) 0.7998(5) 0.4170(5) 0.038(3) Uani 1 1 d . U .
H7 H 0.3760 0.8057 0.3905 0.046 Uiso 1 1 calc R . .
C8 C 0.3902(9) 0.8375(8) 0.4543(8) 0.075(6) Uani 1 1 d . U .
H8A H 0.4158 0.8340 0.4797 0.090 Uiso 1 1 calc R . .
H8B H 0.3945 0.8697 0.4403 0.090 Uiso 1 1 calc R . .
C9 C 0.3384(10) 0.8337(10) 0.4743(10) 0.088(7) Uani 1 1 d . U .
H9A H 0.3361 0.8564 0.5009 0.106 Uiso 1 1 calc R . .
H9B H 0.3135 0.8446 0.4502 0.106 Uiso 1 1 calc R . .
C10 C 0.3223(9) 0.7882(8) 0.4903(8) 0.071(5) Uani 1 1 d . U .
H10A H 0.2849 0.7888 0.4964 0.085 Uiso 1 1 calc R . .
H10B H 0.3400 0.7808 0.5202 0.085 Uiso 1 1 calc R . .
C11 C 0.3340(10) 0.7510(9) 0.4558(9) 0.086(7) Uani 1 1 d . U .
H11A H 0.3093 0.7535 0.4296 0.103 Uiso 1 1 calc R . .
H11B H 0.3293 0.7193 0.4706 0.103 Uiso 1 1 calc R . .
C12 C 0.3889(11) 0.7541(9) 0.4361(10) 0.089(7) Uani 1 1 d . U .
H12A H 0.4137 0.7469 0.4614 0.107 Uiso 1 1 calc R . .
H12B H 0.3931 0.7296 0.4113 0.107 Uiso 1 1 calc R . .
C13 C 0.6147(5) 0.7302(5) 0.4942(5) 0.033(3) Uani 1 1 d . U .
H13 H 0.6463 0.7220 0.4760 0.040 Uiso 1 1 calc R . .
C14 C 0.6275(6) 0.7713(5) 0.5270(5) 0.041(3) Uani 1 1 d . U .
H14A H 0.5966 0.7807 0.5450 0.049 Uiso 1 1 calc R . .
H14B H 0.6394 0.7993 0.5087 0.049 Uiso 1 1 calc R . .
C15 C 0.6702(9) 0.7546(8) 0.5606(8) 0.075(6) Uani 1 1 d . U .
H15A H 0.7014 0.7467 0.5423 0.090 Uiso 1 1 calc R . .
H15B H 0.6788 0.7808 0.5825 0.090 Uiso 1 1 calc R . .
C16 C 0.6537(8) 0.7113(7) 0.5882(7) 0.062(5) Uani 1 1 d . U .
H16A H 0.6236 0.7196 0.6078 0.074 Uiso 1 1 calc R . .
H16B H 0.6820 0.7012 0.6092 0.074 Uiso 1 1 calc R . .
C17 C 0.6400(8) 0.6707(7) 0.5562(7) 0.060(4) Uani 1 1 d . U .
H17A H 0.6276 0.6433 0.5750 0.072 Uiso 1 1 calc R . .
H17B H 0.6710 0.6603 0.5388 0.072 Uiso 1 1 calc R . .
C18 C 0.5975(6) 0.6859(5) 0.5207(5) 0.040(3) Uani 1 1 d . U .
H18A H 0.5910 0.6596 0.4983 0.049 Uiso 1 1 calc R . .
H18B H 0.5652 0.6927 0.5377 0.049 Uiso 1 1 calc R . .
C19 C 0.5939(6) 0.9303(5) 0.3940(5) 0.039(3) Uani 1 1 d . U .
H19 H 0.5576 0.9246 0.4037 0.047 Uiso 1 1 calc R . .
C20 C 0.5969(7) 0.9734(6) 0.3591(6) 0.054(4) Uani 1 1 d . U .
H20A H 0.6326 0.9772 0.3476 0.065 Uiso 1 1 calc R . .
H20B H 0.5743 0.9673 0.3318 0.065 Uiso 1 1 calc R . .
C21 C 0.5800(8) 1.0180(8) 0.3840(8) 0.068(5) Uani 1 1 d . U .
H21A H 0.5443 1.0140 0.3951 0.082 Uiso 1 1 calc R . .
H21B H 0.5807 1.0452 0.3618 0.082 Uiso 1 1 calc R . .
C22 C 0.6156(8) 1.0292(7) 0.4265(7) 0.061(4) Uani 1 1 d . U .
H22A H 0.6516 1.0331 0.4159 0.073 Uiso 1 1 calc R . .
H22B H 0.6046 1.0593 0.4419 0.073 Uiso 1 1 calc R . .
C23 C 0.6119(7) 0.9880(6) 0.4608(6) 0.054(4) Uani 1 1 d . U .
H23A H 0.6345 0.9942 0.4881 0.064 Uiso 1 1 calc R . .
H23B H 0.5761 0.9853 0.4724 0.064 Uiso 1 1 calc R . .
C24 C 0.6277(6) 0.9409(5) 0.4374(5) 0.038(3) Uani 1 1 d . U .
H24A H 0.6243 0.9144 0.4602 0.045 Uiso 1 1 calc R . .
H24B H 0.6642 0.9428 0.4278 0.045 Uiso 1 1 calc R . .
C25 C 0.4600(6) 0.5938(6) 0.4399(5) 0.045(3) Uani 1 1 d . U .
H25 H 0.4235 0.5846 0.4335 0.053 Uiso 1 1 calc R . .
C26 C 0.4600(9) 0.6431(8) 0.4568(7) 0.069(5) Uani 1 1 d . U .
H26A H 0.4460 0.6647 0.4324 0.082 Uiso 1 1 calc R . .
H26B H 0.4955 0.6533 0.4641 0.082 Uiso 1 1 calc R . .
C27 C 0.4266(12) 0.6456(11) 0.5011(11) 0.105(9) Uani 1 1 d . U .
H27A H 0.4269 0.6788 0.5134 0.126 Uiso 1 1 calc R . .
H27B H 0.3907 0.6374 0.4930 0.126 Uiso 1 1 calc R . .
C28 C 0.4460(9) 0.6114(8) 0.5391(8) 0.074(6) Uani 1 1 d . U .
H28A H 0.4805 0.6216 0.5498 0.089 Uiso 1 1 calc R . .
H28B H 0.4225 0.6124 0.5664 0.089 Uiso 1 1 calc R . .
C29 C 0.4485(10) 0.5649(9) 0.5215(8) 0.081(6) Uani 1 1 d . U .
H29A H 0.4132 0.5538 0.5143 0.097 Uiso 1 1 calc R . .
H29B H 0.4626 0.5435 0.5460 0.097 Uiso 1 1 calc R . .
C30 C 0.4806(8) 0.5604(7) 0.4785(7) 0.063(5) Uani 1 1 d . U .
H30A H 0.4799 0.5269 0.4673 0.075 Uiso 1 1 calc R . .
H30B H 0.5166 0.5689 0.4858 0.075 Uiso 1 1 calc R . .
C31 C 0.6810(5) 0.5768(5) 0.4660(5) 0.035(3) Uani 1 1 d . U .
H31 H 0.6618 0.5788 0.4963 0.042 Uiso 1 1 calc R . .
C32 C 0.6701(6) 0.5283(5) 0.4447(5) 0.039(3) Uani 1 1 d . U .
H32A H 0.6325 0.5239 0.4416 0.047 Uiso 1 1 calc R . .
H32B H 0.6853 0.5267 0.4129 0.047 Uiso 1 1 calc R . .
C33 C 0.6921(7) 0.4886(6) 0.4746(6) 0.052(4) Uani 1 1 d . U .
H33A H 0.6869 0.4576 0.4586 0.062 Uiso 1 1 calc R . .
H33B H 0.6735 0.4876 0.5049 0.062 Uiso 1 1 calc R . .
C34 C 0.7491(7) 0.4959(6) 0.4839(7) 0.054(4) Uani 1 1 d . U .
H34A H 0.7622 0.4694 0.5037 0.065 Uiso 1 1 calc R . .
H34B H 0.7681 0.4954 0.4538 0.065 Uiso 1 1 calc R . .
C35 C 0.7580(7) 0.5429(6) 0.5083(6) 0.052(4) Uani 1 1 d . U .
H35A H 0.7951 0.5471 0.5147 0.063 Uiso 1 1 calc R . .
H35B H 0.7395 0.5432 0.5386 0.063 Uiso 1 1 calc R . .
C36 C 0.7385(6) 0.5838(5) 0.4770(6) 0.044(3) Uani 1 1 d . U .
H36A H 0.7584 0.5845 0.4475 0.053 Uiso 1 1 calc R . .
H36B H 0.7436 0.6148 0.4932 0.053 Uiso 1 1 calc R . .
C37 C 0.5957(5) 0.5278(5) 0.3009(5) 0.033(3) Uani 1 1 d . U .
H37 H 0.5935 0.5398 0.3338 0.040 Uiso 1 1 calc R . .
C38 C 0.5574(8) 0.4903(7) 0.2943(7) 0.061(5) Uani 1 1 d . U .
H38A H 0.5570 0.4806 0.2610 0.073 Uiso 1 1 calc R . .
H38B H 0.5230 0.5033 0.3020 0.073 Uiso 1 1 calc R . .
C39 C 0.5673(9) 0.4467(8) 0.3244(8) 0.070(5) Uani 1 1 d . U .
H39A H 0.5647 0.4557 0.3578 0.084 Uiso 1 1 calc R . .
H39B H 0.5407 0.4223 0.3179 0.084 Uiso 1 1 calc R . .
C40 C 0.6189(7) 0.4258(6) 0.3154(6) 0.052(4) Uani 1 1 d . U .
H40A H 0.6203 0.4127 0.2831 0.063 Uiso 1 1 calc R . .
H40B H 0.6254 0.3992 0.3376 0.063 Uiso 1 1 calc R . .
C41 C 0.6592(7) 0.4634(7) 0.3213(7) 0.055(4) Uani 1 1 d . U .
H41A H 0.6930 0.4497 0.3126 0.066 Uiso 1 1 calc R . .
H41B H 0.6609 0.4726 0.3547 0.066 Uiso 1 1 calc R . .
C42 C 0.6502(6) 0.5079(6) 0.2923(6) 0.050(4) Uani 1 1 d . U .
H42A H 0.6544 0.5002 0.2586 0.060 Uiso 1 1 calc R . .
H42B H 0.6760 0.5325 0.3006 0.060 Uiso 1 1 calc R . .
C43 C 0.8216(6) 0.6436(6) 0.3140(5) 0.045(3) Uani 1 1 d . U .
H43 H 0.8139 0.6768 0.3029 0.054 Uiso 1 1 calc R . .
C44 C 0.8674(8) 0.6241(8) 0.2849(7) 0.068(5) Uani 1 1 d . U .
H44A H 0.8730 0.5899 0.2925 0.081 Uiso 1 1 calc R . .
H44B H 0.8593 0.6265 0.2510 0.081 Uiso 1 1 calc R . .
C45 C 0.9137(11) 0.6512(10) 0.2951(9) 0.089(7) Uani 1 1 d . U .
H45A H 0.9100 0.6833 0.2807 0.106 Uiso 1 1 calc R . .
H45B H 0.9428 0.6351 0.2792 0.106 Uiso 1 1 calc R . .
C46 C 0.9275(10) 0.6577(10) 0.3443(9) 0.084(7) Uani 1 1 d . U .
H46A H 0.9576 0.6793 0.3462 0.101 Uiso 1 1 calc R . .
H46B H 0.9378 0.6264 0.3576 0.101 Uiso 1 1 calc R . .
C47 C 0.8838(9) 0.6786(9) 0.3742(8) 0.076(6) Uani 1 1 d . U .
H47A H 0.8763 0.7120 0.3648 0.091 Uiso 1 1 calc R . .
H47B H 0.8931 0.6782 0.4079 0.091 Uiso 1 1 calc R . .
C48 C 0.8371(9) 0.6462(8) 0.3650(8) 0.069(5) Uani 1 1 d . U .
H48A H 0.8451 0.6135 0.3762 0.083 Uiso 1 1 calc R . .
H48B H 0.8076 0.6582 0.3835 0.083 Uiso 1 1 calc R . .
C49 C 0.6899(6) 0.6491(5) 0.1397(5) 0.036(3) Uani 1 1 d . U .
H49 H 0.6706 0.6618 0.1120 0.043 Uiso 1 1 calc R . .
C50 C 0.6710(6) 0.5988(6) 0.1494(6) 0.047(4) Uani 1 1 d . U .
H50A H 0.6865 0.5871 0.1790 0.056 Uiso 1 1 calc R . .
H50B H 0.6332 0.5993 0.1534 0.056 Uiso 1 1 calc R . .
C51 C 0.6849(8) 0.5656(7) 0.1102(7) 0.063(5) Uani 1 1 d . U .
H51A H 0.6665 0.5754 0.0814 0.075 Uiso 1 1 calc R . .
H51B H 0.6741 0.5327 0.1183 0.075 Uiso 1 1 calc R . .
C52 C 0.7418(8) 0.5666(7) 0.1015(7) 0.064(5) Uani 1 1 d . U .
H52A H 0.7600 0.5568 0.1304 0.077 Uiso 1 1 calc R . .
H52B H 0.7503 0.5431 0.0767 0.077 Uiso 1 1 calc R . .
C53 C 0.7595(8) 0.6139(7) 0.0872(7) 0.065(5) Uani 1 1 d . U .
H53A H 0.7415 0.6240 0.0583 0.078 Uiso 1 1 calc R . .
H53B H 0.7969 0.6130 0.0807 0.078 Uiso 1 1 calc R . .
C54 C 0.7480(6) 0.6500(6) 0.1278(6) 0.047(4) Uani 1 1 d . U .
H54A H 0.7683 0.6412 0.1560 0.057 Uiso 1 1 calc R . .
H54B H 0.7582 0.6827 0.1182 0.057 Uiso 1 1 calc R . .
C55 C 0.7002(5) 0.8818(5) 0.1864(4) 0.030(3) Uani 1 1 d . U .
H55 H 0.6719 0.8988 0.1695 0.036 Uiso 1 1 calc R . .
C56 C 0.7484(6) 0.8880(5) 0.1569(5) 0.041(3) Uani 1 1 d . U .
H56A H 0.7429 0.8739 0.1255 0.049 Uiso 1 1 calc R . .
H56B H 0.7775 0.8712 0.1719 0.049 Uiso 1 1 calc R . .
C57 C 0.7610(7) 0.9410(7) 0.1521(7) 0.056(4) Uani 1 1 d . U .
H57A H 0.7330 0.9575 0.1349 0.068 Uiso 1 1 calc R . .
H57B H 0.7931 0.9450 0.1340 0.068 Uiso 1 1 calc R . .
C58 C 0.7674(7) 0.9637(6) 0.2012(6) 0.053(4) Uani 1 1 d . U .
H58A H 0.7762 0.9979 0.1977 0.064 Uiso 1 1 calc R . .
H58B H 0.7960 0.9477 0.2178 0.064 Uiso 1 1 calc R . .
C59 C 0.7177(7) 0.9590(6) 0.2308(7) 0.055(4) Uani 1 1 d . U .
H59A H 0.6892 0.9765 0.2155 0.066 Uiso 1 1 calc R . .
H59B H 0.7231 0.9727 0.2624 0.066 Uiso 1 1 calc R . .
C60 C 0.7048(6) 0.9049(5) 0.2344(5) 0.041(3) Uani 1 1 d . U .
H60A H 0.7320 0.8885 0.2526 0.049 Uiso 1 1 calc R . .
H60B H 0.6719 0.9009 0.2515 0.049 Uiso 1 1 calc R . .
C61 C 0.7416(5) 0.8022(4) 0.3688(4) 0.026(2) Uani 1 1 d . U .
H61 H 0.7084 0.8195 0.3641 0.032 Uiso 1 1 calc R . .
C62 C 0.7858(6) 0.8365(6) 0.3636(6) 0.047(4) Uani 1 1 d . U .
H62A H 0.7851 0.8512 0.3320 0.056 Uiso 1 1 calc R . .
H62B H 0.8188 0.8192 0.3672 0.056 Uiso 1 1 calc R . .
C63 C 0.7810(8) 0.8756(7) 0.4016(6) 0.057(4) Uani 1 1 d . U .
H63A H 0.7478 0.8925 0.3982 0.068 Uiso 1 1 calc R . .
H63B H 0.8090 0.8992 0.3980 0.068 Uiso 1 1 calc R . .
C64 C 0.7843(7) 0.8516(7) 0.4510(6) 0.056(4) Uani 1 1 d . U .
H64A H 0.8175 0.8346 0.4544 0.067 Uiso 1 1 calc R . .
H64B H 0.7821 0.8764 0.4758 0.067 Uiso 1 1 calc R . .
C65 C 0.7417(6) 0.8177(6) 0.4559(5) 0.044(3) Uani 1 1 d . U .
H65A H 0.7088 0.8354 0.4540 0.053 Uiso 1 1 calc R . .
H65B H 0.7436 0.8025 0.4872 0.053 Uiso 1 1 calc R . .
C66 C 0.7423(6) 0.7781(5) 0.4177(5) 0.038(3) Uani 1 1 d . U .
H66A H 0.7735 0.7581 0.4211 0.046 Uiso 1 1 calc R . .
H66B H 0.7118 0.7571 0.4213 0.046 Uiso 1 1 calc R . .

loop_
_atom_site_aniso_label
_atom_site_aniso_U_11
_atom_site_aniso_U_22
_atom_site_aniso_U_33
_atom_site_aniso_U_23
_atom_site_aniso_U_13
_atom_site_aniso_U_12
Au1 0.0187(2) 0.0175(2) 0.0205(2) 0.00178(16) -0.00154(16) 0.00008(15)
Au2 0.0161(3) 0.0172(3) 0.0219(3) 0.000 -0.0018(2) 0.000
Au3 0.0168(3) 0.0153(3) 0.0159(3) 0.000 0.0025(2) 0.000
Au4 0.0218(2) 0.0156(2) 0.0242(2) -0.00040(17) -0.00203(17) -0.00235(16)
Au5 0.0173(2) 0.0224(2) 0.0237(2) -0.00009(17) 0.00193(17) 0.00131(16)
Au6 0.0201(2) 0.0236(2) 0.0235(2) 0.00373(18) 0.00303(17) -0.00277(17)
Au7 0.0247(2) 0.0204(2) 0.0263(2) -0.00472(17) -0.00075(18) -0.00273(17)
Au8 0.0327(4) 0.0258(4) 0.0342(4) 0.000 0.0032(3) 0.000
Au9 0.0238(2) 0.0229(2) 0.0300(2) -0.00399(18) 0.00297(19) -0.00019(17)
Au10 0.0223(2) 0.0179(2) 0.0205(2) -0.00300(16) 0.00229(17) 0.00051(16)
Au11 0.0222(2) 0.0191(2) 0.0200(2) 0.00288(16) -0.00007(17) 0.00042(16)
Au12 0.0266(3) 0.0153(3) 0.0221(3) 0.000 -0.0030(2) 0.000
Au13 0.0303(3) 0.0219(2) 0.0277(2) 0.00374(18) -0.00030(19) 0.00114(18)
Au14 0.0295(2) 0.0200(2) 0.0194(2) 0.00056(17) -0.00056(18) -0.00093(17)
Au15 0.0186(2) 0.0231(2) 0.0325(3) 0.00291(19) -0.00544(18) -0.00362(17)
Au16 0.0258(3) 0.0411(3) 0.0347(3) -0.0087(2) -0.0001(2) 0.0011(2)
Au17 0.0222(2) 0.0277(3) 0.0304(3) 0.00101(19) -0.00145(19) -0.00220(18)
Au18 0.0331(3) 0.0339(3) 0.0373(3) 0.0082(2) -0.0013(2) 0.0031(2)
Au19 0.0271(3) 0.0229(2) 0.0320(3) -0.00306(19) -0.00425(19) 0.00085(18)
S1 0.0331(15) 0.0242(14) 0.0380(16) -0.0002(12) 0.0040(13) 0.0018(12)
S2 0.0252(13) 0.0254(14) 0.0238(13) -0.0054(11) 0.0017(11) 0.0010(10)
S3 0.0305(15) 0.0280(14) 0.0252(14) -0.0043(11) -0.0005(11) -0.0009(11)
S4 0.0259(14) 0.0217(13) 0.0388(16) -0.0042(12) -0.0073(12) -0.0020(10)
S5 0.0339(16) 0.0236(14) 0.0351(16) 0.0096(12) -0.0022(12) -0.0048(11)
S6 0.0317(15) 0.0243(14) 0.0377(16) 0.0040(12) -0.0042(13) 0.0026(11)
S7 0.0267(13) 0.0160(12) 0.0251(13) 0.0006(10) -0.0008(11) 0.0020(10)
S8 0.044(2) 0.052(2) 0.0429(19) 0.0014(17) 0.0019(16) 0.0061(16)
S9 0.0191(13) 0.0278(15) 0.0423(17) -0.0070(12) 0.0089(12) 0.0000(10)
S10 0.0195(13) 0.0329(15) 0.0264(13) 0.0011(11) 0.0022(10) -0.0038(11)
S11 0.0185(13) 0.0240(14) 0.0388(16) 0.0001(12) -0.0045(12) -0.0018(10)
C1 0.035(5) 0.033(5) 0.043(5) -0.002(4) 0.000(4) 0.003(4)
C2 0.049(5) 0.044(5) 0.053(5) -0.002(4) 0.007(4) 0.003(4)
C3 0.064(6) 0.059(6) 0.065(6) -0.002(4) 0.004(4) 0.001(4)
C4 0.065(6) 0.058(6) 0.067(6) -0.006(4) 0.004(4) 0.004(4)
C5 0.073(7) 0.068(7) 0.069(7) -0.006(5) 0.001(5) 0.003(5)
C6 0.050(5) 0.047(5) 0.049(5) -0.001(4) 0.003(4) 0.000(4)
C7 0.037(5) 0.042(5) 0.036(5) 0.003(4) 0.001(4) 0.002(4)
C8 0.074(7) 0.074(7) 0.078(7) -0.007(5) 0.010(5) 0.003(5)
C9 0.087(8) 0.086(8) 0.092(8) -0.002(5) 0.008(5) 0.001(5)
C10 0.070(7) 0.074(7) 0.068(7) 0.005(5) 0.005(5) -0.001(5)
C11 0.085(8) 0.084(8) 0.089(8) -0.001(5) 0.008(5) -0.003(5)
C12 0.089(8) 0.086(8) 0.093(8) 0.000(5) 0.007(5) -0.001(5)
C13 0.033(4) 0.039(5) 0.028(4) -0.004(4) -0.002(4) -0.002(4)
C14 0.046(5) 0.038(5) 0.038(5) -0.002(4) -0.006(4) -0.003(4)
C15 0.076(7) 0.077(7) 0.072(7) -0.001(5) -0.006(5) -0.004(5)
C16 0.063(6) 0.062(6) 0.060(6) 0.000(4) -0.007(4) -0.002(4)
C17 0.064(6) 0.059(6) 0.057(6) 0.001(4) -0.001(4) 0.002(4)
C18 0.043(5) 0.042(5) 0.036(5) 0.001(4) 0.000(4) -0.001(4)
C19 0.039(5) 0.034(5) 0.044(5) 0.000(4) -0.002(4) 0.000(4)
C20 0.055(6) 0.051(6) 0.056(6) 0.000(4) -0.005(4) 0.000(4)
C21 0.067(6) 0.064(6) 0.073(7) 0.000(5) -0.001(5) 0.003(5)
C22 0.061(6) 0.057(6) 0.065(6) -0.005(4) -0.001(4) -0.002(4)
C23 0.057(6) 0.051(5) 0.052(5) -0.007(4) -0.002(4) -0.003(4)
C24 0.039(5) 0.036(5) 0.038(5) -0.002(4) -0.002(4) -0.004(4)
C25 0.044(5) 0.051(5) 0.038(5) 0.008(4) -0.001(4) -0.002(4)
C26 0.072(7) 0.066(6) 0.068(6) 0.006(5) 0.005(5) 0.010(5)
C27 0.105(10) 0.106(10) 0.103(10) 0.002(5) 0.006(5) 0.009(5)
C28 0.075(7) 0.078(7) 0.070(7) 0.006(5) 0.005(5) 0.005(5)
C29 0.083(8) 0.084(8) 0.076(7) 0.006(5) -0.001(5) -0.005(5)
C30 0.065(6) 0.060(6) 0.062(6) 0.006(4) 0.001(4) -0.004(4)
C31 0.038(5) 0.032(4) 0.036(5) 0.003(4) -0.001(4) 0.001(4)
C32 0.040(5) 0.036(5) 0.042(5) 0.003(4) -0.003(4) 0.003(4)
C33 0.054(5) 0.050(5) 0.050(5) 0.004(4) 0.002(4) 0.004(4)
C34 0.053(6) 0.054(6) 0.056(6) 0.004(4) 0.001(4) 0.007(4)
C35 0.049(5) 0.055(5) 0.053(5) 0.002(4) -0.006(4) 0.006(4)
C36 0.044(5) 0.041(5) 0.047(5) 0.002(4) -0.005(4) 0.002(4)
C37 0.037(5) 0.034(4) 0.029(4) 0.000(4) -0.002(4) 0.002(4)
C38 0.058(6) 0.056(6) 0.068(6) 0.006(4) -0.001(4) 0.000(4)
C39 0.067(7) 0.066(7) 0.076(7) 0.008(5) 0.001(5) 0.003(5)
C40 0.055(6) 0.044(5) 0.057(5) 0.003(4) -0.005(4) 0.005(4)
C41 0.053(6) 0.054(6) 0.059(6) 0.005(4) -0.004(4) 0.007(4)
C42 0.045(5) 0.049(5) 0.056(5) 0.005(4) 0.000(4) 0.002(4)
C43 0.045(5) 0.046(5) 0.043(5) -0.001(4) -0.001(4) -0.001(4)
C44 0.067(6) 0.071(6) 0.065(6) -0.002(5) 0.003(5) 0.002(5)
C45 0.086(8) 0.091(8) 0.089(8) -0.003(5) 0.003(5) -0.001(5)
C46 0.083(8) 0.086(8) 0.084(8) 0.000(5) -0.001(5) 0.000(5)
C47 0.074(7) 0.076(7) 0.077(7) 0.001(5) -0.003(5) -0.001(5)
C48 0.067(7) 0.070(7) 0.070(7) -0.001(5) 0.000(5) -0.001(5)
C49 0.036(5) 0.035(5) 0.036(5) -0.002(4) 0.004(4) 0.002(4)
C50 0.043(5) 0.048(5) 0.049(5) -0.001(4) 0.003(4) -0.001(4)
C51 0.065(6) 0.062(6) 0.061(6) -0.002(4) -0.004(4) 0.000(4)
C52 0.066(6) 0.062(6) 0.063(6) -0.001(4) 0.001(4) 0.006(4)
C53 0.064(6) 0.069(6) 0.062(6) 0.000(5) 0.002(4) 0.006(5)
C54 0.045(5) 0.046(5) 0.050(5) 0.004(4) 0.005(4) 0.006(4)
C55 0.030(4) 0.028(4) 0.033(4) 0.005(4) -0.004(4) 0.000(4)
C56 0.037(5) 0.041(5) 0.045(5) 0.003(4) 0.003(4) -0.007(4)
C57 0.057(6) 0.056(6) 0.057(6) 0.003(4) -0.002(4) -0.008(4)
C58 0.055(6) 0.048(5) 0.058(6) 0.001(4) -0.008(4) -0.008(4)
C59 0.056(6) 0.050(6) 0.059(6) -0.003(4) -0.005(4) -0.006(4)
C60 0.041(5) 0.040(5) 0.042(5) -0.004(4) -0.001(4) -0.003(4)
C61 0.023(4) 0.027(4) 0.029(4) 0.002(3) -0.001(3) -0.001(3)
C62 0.050(5) 0.045(5) 0.046(5) 0.001(4) 0.000(4) -0.012(4)
C63 0.061(6) 0.056(6) 0.055(6) -0.002(4) 0.000(4) -0.009(4)
C64 0.057(6) 0.057(6) 0.055(6) -0.003(4) -0.001(4) -0.008(4)
C65 0.045(5) 0.047(5) 0.040(5) 0.003(4) -0.001(4) -0.004(4)
C66 0.041(5) 0.037(5) 0.036(5) 0.003(4) -0.004(4) -0.004(4)

loop_
_atom_type_symbol
_atom_type_description
_atom_type_scat_dispersion_real
_atom_type_scat_dispersion_imag
_atom_type_scat_source
C C 0.0181 0.0091 'International Tables Vol C Tables 4.2.6.8 and 6.1.1.4'
H H 0.0000 0.0000 'International Tables Vol C Tables 4.2.6.8 and 6.1.1.4'
Au Au -4.4197 7.2980 'International Tables Vol C Tables 4.2.6.8 and 6.1.1.4'
S S 0.3331 0.5567 'International Tables Vol C Tables 4.2.6.8 and 6.1.1.4'

loop_
_geom_angle_atom_site_label_1
_geom_angle_atom_site_label_2
_geom_angle_atom_site_label_3
_geom_angle
_geom_angle_site_symmetry_1
_geom_angle_site_symmetry_3
Au2 Au1 Au3 63.245(17) . .
Au2 Au1 Au4 131.15(2) . .
Au2 Au1 Au5 90.946(16) . .
Au2 Au1 Au10 61.120(13) . .
Au3 Au1 Au5 56.183(12) . .
Au3 Au1 Au10 59.343(13) . .
Au4 Au1 Au3 67.905(16) . .
Au4 Au1 Au5 61.108(16) . .
Au4 Au1 Au10 93.885(18) . .
Au6 Au1 Au2 59.228(14) . .
Au6 Au1 Au3 97.789(18) . .
Au6 Au1 Au4 130.42(2) . .
Au6 Au1 Au5 71.447(17) . .
Au6 Au1 Au7 61.532(17) . .
Au6 Au1 Au10 120.03(2) . .
Au6 Au1 Au14 162.61(2) . .
Au6 Au1 Au15 108.37(2) . .
Au7 Au1 Au2 56.268(16) . .
Au7 Au1 Au3 118.30(2) . .
Au7 Au1 Au4 167.20(2) . .
Au7 Au1 Au5 131.65(2) . .
Au7 Au1 Au10 81.212(17) . .
Au10 Au1 Au5 115.503(19) . .
Au14 Au1 Au2 129.72(2) . .
Au14 Au1 Au3 99.597(18) . .
Au14 Au1 Au4 58.287(16) . .
Au14 Au1 Au5 119.39(2) . .
Au14 Au1 Au7 108.94(2) . .
Au14 Au1 Au10 69.475(17) . .
Au14 Au1 Au15 61.634(17) . .
Au15 Au1 Au2 167.47(2) . .
Au15 Au1 Au3 123.80(2) . .
Au15 Au1 Au4 57.107(15) . .
Au15 Au1 Au5 86.129(18) . .
Au15 Au1 Au7 117.90(2) . .
Au15 Au1 Au10 130.90(2) . .
Au1 Au2 Au1 117.43(3) . 3_655
Au1 Au2 Au3 58.713(13) . .
Au1 Au2 Au3 58.714(13) 3_655 .
Au1 Au2 Au10 60.232(15) . .
Au1 Au2 Au10 86.588(17) . 3_655
Au1 Au2 Au10 60.232(15) 3_655 3_655
Au1 Au2 Au10 86.588(17) 3_655 .
Au6 Au2 Au1 127.184(18) . 3_655
Au6 Au2 Au1 127.183(18) 3_655 .
Au6 Au2 Au1 57.527(13) 3_655 3_655
Au6 Au2 Au1 57.530(13) . .
Au6 Au2 Au3 93.725(16) 3_655 .
Au6 Au2 Au3 93.727(16) . .
Au6 Au2 Au6 172.55(3) . 3_655
Au6 Au2 Au10 66.954(14) . 3_655
Au6 Au2 Au10 66.953(14) 3_655 .
Au6 Au2 Au10 117.457(16) . .
Au6 Au2 Au10 117.453(16) 3_655 3_655
Au7 Au2 Au1 168.514(15) 3_655 .
Au7 Au2 Au1 60.414(14) 3_655 3_655
Au7 Au2 Au1 60.413(14) . .
Au7 Au2 Au1 168.513(15) . 3_655
Au7 Au2 Au3 117.914(15) . .
Au7 Au2 Au3 117.915(15) 3_655 .
Au7 Au2 Au6 113.698(18) 3_655 .
Au7 Au2 Au6 113.701(18) . 3_655
Au7 Au2 Au6 62.432(15) 3_655 3_655
Au7 Au2 Au6 62.433(15) . .
Au7 Au2 Au7 124.17(3) . 3_655
Au7 Au2 Au10 82.791(14) . .
Au7 Au2 Au10 128.807(14) . 3_655
Au7 Au2 Au10 82.792(14) 3_655 3_655
Au7 Au2 Au10 128.806(14) 3_655 .
Au10 Au2 Au3 57.635(13) . .
Au10 Au2 Au3 57.634(13) 3_655 .
Au10 Au2 Au10 115.27(3) 3_655 .
Au1 Au3 Au1 116.08(3) . 3_655
Au1 Au3 Au2 58.041(13) . .
Au1 Au3 Au2 58.041(13) 3_655 .
Au1 Au3 Au4 56.012(11) 3_655 3_655
Au1 Au3 Au4 56.013(11) . .
Au1 Au3 Au4 172.09(2) 3_655 .
Au1 Au3 Au4 172.09(2) . 3_655
Au1 Au3 Au12 121.959(13) 3_655 .
Au1 Au3 Au12 121.958(13) . .
Au2 Au3 Au4 114.054(12) . .
Au2 Au3 Au4 114.053(12) . 3_655
Au2 Au3 Au12 180.0 . .
Au4 Au3 Au4 131.89(2) . 3_655
Au5 Au3 Au1 119.096(17) . 3_655
Au5 Au3 Au1 63.330(14) . .
Au5 Au3 Au1 63.328(14) 3_655 3_655
Au5 Au3 Au1 119.094(17) 3_655 .
Au5 Au3 Au2 92.025(15) . .
Au5 Au3 Au2 92.023(15) 3_655 .
Au5 Au3 Au4 59.038(13) . .
Au5 Au3 Au4 59.038(13) 3_655 3_655
Au5 Au3 Au4 119.056(15) . 3_655
Au5 Au3 Au4 119.057(15) 3_655 .
Au5 Au3 Au5 175.95(3) . 3_655
Au5 Au3 Au10 124.088(17) . .
Au5 Au3 Au10 124.086(17) 3_655 3_655
Au5 Au3 Au10 58.336(14) . 3_655
Au5 Au3 Au10 58.335(14) 3_655 .
Au5 Au3 Au11 60.687(14) 3_655 .
Au5 Au3 Au11 60.685(14) . 3_655
Au5 Au3 Au11 117.151(17) 3_655 3_655
Au5 Au3 Au11 117.150(17) . .
Au5 Au3 Au12 87.975(15) . .
Au5 Au3 Au12 87.977(15) 3_655 .
Au10 Au3 Au1 60.786(15) 3_655 3_655
Au10 Au3 Au1 60.786(15) . .
Au10 Au3 Au1 87.475(17) 3_655 .
Au10 Au3 Au1 87.474(17) . 3_655
Au10 Au3 Au2 59.823(13) 3_655 .
Au10 Au3 Au2 59.823(13) . .
Au10 Au3 Au4 87.869(12) . .
Au10 Au3 Au4 87.868(13) 3_655 3_655
Au10 Au3 Au4 116.548(13) . 3_655
Au10 Au3 Au4 116.549(13) 3_655 .
Au10 Au3 Au10 119.65(3) 3_655 .
Au10 Au3 Au12 120.177(13) 3_655 .
Au10 Au3 Au12 120.177(13) . .
Au11 Au3 Au1 123.695(13) 3_655 .
Au11 Au3 Au1 123.695(13) . 3_655
Au11 Au3 Au1 86.776(13) 3_655 3_655
Au11 Au3 Au1 86.777(13) . .
Au11 Au3 Au2 118.096(14) . .
Au11 Au3 Au2 118.094(14) 3_655 .
Au11 Au3 Au4 98.043(17) . 3_655
Au11 Au3 Au4 58.411(14) . .
Au11 Au3 Au4 58.411(14) 3_655 3_655
Au11 Au3 Au4 98.043(17) 3_655 .
Au11 Au3 Au10 58.598(13) 3_655 3_655
Au11 Au3 Au10 173.977(15) 3_655 .
Au11 Au3 Au10 58.600(13) . .
Au11 Au3 Au10 173.978(16) . 3_655
Au11 Au3 Au11 123.81(3) 3_655 .
Au11 Au3 Au12 61.904(14) . .
Au11 Au3 Au12 61.906(14) 3_655 .
Au12 Au3 Au4 65.946(12) . .
Au12 Au3 Au4 65.947(12) . 3_655
Au1 Au4 Au3 56.082(15) . .
Au1 Au4 Au5 60.770(15) . .
Au1 Au4 Au11 83.466(17) . .
Au1 Au4 Au13 116.41(2) . .
Au5 Au4 Au3 52.623(12) . .
Au5 Au4 Au13 171.99(2) . .
Au11 Au4 Au3 53.002(12) . .
Au11 Au4 Au5 105.385(18) . .
Au11 Au4 Au13 66.605(16) . .
Au13 Au4 Au3 119.378(17) . .
Au14 Au4 Au1 57.836(16) . .
Au14 Au4 Au3 91.591(17) . .
Au14 Au4 Au5 118.61(2) . .
Au14 Au4 Au11 68.190(17) . .
Au14 Au4 Au13 59.132(16) . .
Au15 Au4 Au1 58.806(16) . .
Au15 Au4 Au3 113.89(2) . .
Au15 Au4 Au5 86.845(19) . .
Au15 Au4 Au11 128.24(2) . .
Au15 Au4 Au13 97.96(2) . .
Au15 Au4 Au14 62.098(18) . .
S7 Au4 Au1 140.31(7) . .
S7 Au4 Au3 91.26(7) . .
S7 Au4 Au5 82.06(7) . .
S7 Au4 Au11 94.38(7) . .
S7 Au4 Au13 98.44(7) . .
S7 Au4 Au14 155.27(7) . .
S7 Au4 Au15 137.37(7) . .
Au1 Au5 Au4 58.122(15) . .
Au1 Au5 Au6 50.682(14) . .
Au3 Au5 Au1 60.487(15) . .
Au3 Au5 Au4 68.339(15) . .
Au3 Au5 Au6 87.425(18) . .
Au3 Au5 Au11 59.820(14) . 3_655
Au4 Au5 Au6 107.471(18) . .
Au10 Au5 Au1 88.339(18) 3_655 .
Au10 Au5 Au3 62.932(15) 3_655 .
Au10 Au5 Au4 130.17(2) 3_655 .
Au10 Au5 Au6 61.655(15) 3_655 .
Au10 Au5 Au11 59.827(16) 3_655 3_655
Au11 Au5 Au1 120.01(2) 3_655 .
Au11 Au5 Au4 103.617(19) 3_655 .
Au11 Au5 Au6 120.956(19) 3_655 .
S9 Au5 Au1 111.31(8) . .
S9 Au5 Au3 170.14(9) . .
S9 Au5 Au4 103.03(9) . .
S9 Au5 Au6 90.89(8) . .
S9 Au5 Au10 124.36(9) . 3_655
S9 Au5 Au11 128.68(8) . 3_655
Au1 Au6 Au2 63.242(16) . .
Au1 Au6 Au5 57.872(15) . .
Au1 Au6 Au7 60.658(17) . .
Au1 Au6 Au9 137.48(2) . 3_655
Au1 Au6 Au10 85.347(17) . 3_655
Au1 Au6 Au17 80.241(18) . .
Au2 Au6 Au5 85.815(19) . .
Au2 Au6 Au7 57.210(15) . .
Au2 Au6 Au9 74.430(17) . 3_655
Au2 Au6 Au10 59.270(15) . 3_655
Au2 Au6 Au17 142.28(2) . .
Au7 Au6 Au5 117.545(19) . .
Au7 Au6 Au9 100.11(2) . 3_655
Au7 Au6 Au10 116.04(2) . 3_655
Au7 Au6 Au17 97.69(2) . .
Au9 Au6 Au5 117.32(2) 3_655 .
Au9 Au6 Au10 69.089(16) 3_655 3_655
Au9 Au6 Au17 142.15(2) 3_655 .
Au10 Au6 Au5 50.158(14) 3_655 .
Au10 Au6 Au17 130.01(2) 3_655 .
Au17 Au6 Au5 82.324(16) . .
S10 Au6 Au1 123.99(8) . .
S10 Au6 Au2 170.76(7) . .
S10 Au6 Au5 93.67(8) . .
S10 Au6 Au7 130.28(7) . .
S10 Au6 Au9 97.75(7) . 3_655
S10 Au6 Au10 113.68(7) . 3_655
S10 Au6 Au17 46.44(7) . .
Au1 Au7 Au6 57.810(16) . .
Au1 Au7 Au8 132.33(2) . .
Au1 Au7 Au9 110.54(2) . .
Au1 Au7 Au19 76.372(17) . .
Au2 Au7 Au1 63.319(17) . .
Au2 Au7 Au6 60.356(14) . .
Au2 Au7 Au8 70.556(19) . .
Au2 Au7 Au9 72.629(15) . .
Au2 Au7 Au19 124.56(2) . .
Au6 Au7 Au8 89.657(17) . .
Au6 Au7 Au9 131.79(2) . .
Au6 Au7 Au19 125.38(2) . .
Au8 Au7 Au19 144.951(19) . .
Au9 Au7 Au8 63.898(14) . .
Au9 Au7 Au19 89.139(18) . .
S4 Au7 Au1 109.25(7) . .
S4 Au7 Au2 170.64(8) . .
S4 Au7 Au6 121.66(8) . .
S4 Au7 Au8 117.77(7) . .
S4 Au7 Au9 106.47(8) . .
S4 Au7 Au19 46.23(8) . .
Au7 Au8 Au7 94.72(3) 3_655 .
Au7 Au8 Au9 56.214(15) 3_655 3_655
Au7 Au8 Au9 56.214(15) . .
Au7 Au8 Au9 84.084(18) . 3_655
Au7 Au8 Au9 84.084(18) 3_655 .
Au9 Au8 Au9 121.78(3) . 3_655
S1 Au8 Au7 87.08(8) 3_655 .
S1 Au8 Au7 99.72(8) 3_655 3_655
S1 Au8 Au7 99.72(8) . .
S1 Au8 Au7 87.08(8) . 3_655
S1 Au8 Au9 44.20(8) . .
S1 Au8 Au9 143.28(8) . 3_655
S1 Au8 Au9 143.29(8) 3_655 .
S1 Au8 Au9 44.20(8) 3_655 3_655
S1 Au8 S1 170.02(16) 3_655 .
Au6 Au9 Au7 99.004(19) 3_655 .
Au6 Au9 Au8 85.944(18) 3_655 .
Au7 Au9 Au8 59.888(14) . .
S1 Au9 Au6 86.21(8) . 3_655
S1 Au9 Au7 102.80(8) . .
S1 Au9 Au8 43.63(8) . .
S2 Au9 Au6 93.09(7) . 3_655
S2 Au9 Au7 87.52(7) . .
S2 Au9 Au8 146.67(7) . .
S2 Au9 S1 169.65(11) . .
Au1 Au10 Au2 58.648(13) . .
Au1 Au10 Au6 112.423(19) . 3_655
Au1 Au10 Au14 52.424(14) . .
Au2 Au10 Au6 53.776(12) . 3_655
Au2 Au10 Au14 110.481(17) . .
Au3 Au10 Au1 59.871(13) . .
Au3 Au10 Au2 62.542(17) . .
Au3 Au10 Au6 88.875(16) . 3_655
Au3 Au10 Au14 89.305(15) . .
Au5 Au10 Au1 118.58(2) 3_655 .
Au5 Au10 Au2 93.961(18) 3_655 .
Au5 Au10 Au3 58.732(14) 3_655 .
Au5 Au10 Au6 68.184(17) 3_655 3_655
Au5 Au10 Au11 60.893(16) 3_655 .
Au5 Au10 Au14 124.744(19) 3_655 .
Au6 Au10 Au14 162.54(2) 3_655 .
Au11 Au10 Au1 86.357(18) . .
Au11 Au10 Au2 120.98(2) . .
Au11 Au10 Au3 58.779(16) . .
Au11 Au10 Au6 128.46(2) . 3_655
Au11 Au10 Au14 64.035(16) . .
S2 Au10 Au1 111.42(7) . .
S2 Au10 Au2 104.74(7) . .
S2 Au10 Au3 166.79(7) . .
S2 Au10 Au5 129.22(7) . 3_655
S2 Au10 Au6 85.67(7) . 3_655
S2 Au10 Au11 133.17(7) . .
S2 Au10 Au14 92.29(7) . .
Au3 Au11 Au4 68.587(14) . .
Au3 Au11 Au5 59.495(13) . 3_655
Au3 Au11 Au12 64.447(17) . .
Au3 Au11 Au13 127.446(18) . .
Au3 Au11 Au14 91.700(16) . .
Au4 Au11 Au12 70.286(13) . .
Au4 Au11 Au13 59.134(15) . .
Au4 Au11 Au14 52.686(14) . .
Au5 Au11 Au4 128.03(2) 3_655 .
Au5 Au11 Au12 88.760(17) 3_655 .
Au5 Au11 Au13 170.18(2) 3_655 .
Au5 Au11 Au14 124.00(2) 3_655 .
Au10 Au11 Au3 62.621(17) . .
Au10 Au11 Au4 95.748(18) . .
Au10 Au11 Au5 59.279(16) . 3_655
Au10 Au11 Au12 126.69(2) . .
Au10 Au11 Au13 115.89(2) . .
Au10 Au11 Au14 64.908(16) . .
Au12 Au11 Au13 100.570(16) . .
Au12 Au11 Au14 122.968(18) . .
Au14 Au11 Au13 52.854(14) . .
S5 Au11 Au3 153.29(8) . .
S5 Au11 Au4 94.60(8) . .
S5 Au11 Au5 133.92(8) . 3_655
S5 Au11 Au10 142.40(8) . .
S5 Au11 Au12 90.79(8) . .
S5 Au11 Au13 43.83(8) . .
S5 Au11 Au14 94.04(8) . .
Au11 Au12 Au3 53.649(13) . .
Au11 Au12 Au3 53.648(13) 3_655 .
Au11 Au12 Au11 107.30(3) . 3_655
S7 Au12 Au3 95.79(7) . .
S7 Au12 Au3 95.79(7) 3_655 .
S7 Au12 Au11 93.11(7) . 3_655
S7 Au12 Au11 93.11(7) 3_655 .
S7 Au12 Au11 93.74(7) 3_655 3_655
S7 Au12 Au11 93.74(7) . .
S7 Au12 S7 168.43(13) 3_655 .
Au4 Au13 Au11 54.261(14) . .
Au14 Au13 Au4 53.803(15) . .
Au14 Au13 Au11 61.022(15) . .
S5 Au13 Au4 91.71(8) . .
S5 Au13 Au11 45.56(7) . .
S5 Au13 Au14 103.49(8) . .
S5 Au13 S6 174.27(11) . .
S6 Au13 Au4 93.99(8) . .
S6 Au13 Au11 139.51(8) . .
S6 Au13 Au14 80.42(7) . .
Au1 Au14 Au4 63.877(17) . .
Au1 Au14 Au10 58.101(15) . .
Au1 Au14 Au11 81.743(17) . .
Au1 Au14 Au13 130.19(2) . .
Au1 Au14 Au15 59.599(17) . .
Au1 Au14 Au19 79.965(18) . .
Au4 Au14 Au10 90.487(18) . .
Au4 Au14 Au11 59.124(15) . .
Au4 Au14 Au13 67.065(17) . .
Au4 Au14 Au15 58.246(17) . .
Au4 Au14 Au19 140.40(2) . .
Au11 Au14 Au10 51.057(13) . .
Au13 Au14 Au10 115.35(2) . .
Au13 Au14 Au11 66.124(16) . .
Au13 Au14 Au19 149.39(2) . .
Au15 Au14 Au10 117.54(2) . .
Au15 Au14 Au11 115.79(2) . .
Au15 Au14 Au13 100.70(2) . .
Au15 Au14 Au19 90.429(19) . .
Au19 Au14 Au10 83.169(17) . .
Au19 Au14 Au11 133.47(2) . .
S3 Au14 Au1 124.88(8) . .
S3 Au14 Au4 170.79(8) . .
S3 Au14 Au10 92.54(8) . .
S3 Au14 Au11 116.90(8) . .
S3 Au14 Au13 103.82(7) . .
S3 Au14 Au15 127.12(8) . .
S3 Au14 Au19 48.71(7) . .
Au1 Au15 Au14 58.768(17) . .
Au1 Au15 Au16 110.47(2) . .
Au1 Au15 Au17 81.471(18) . .
Au1 Au15 Au18 138.17(2) . .
Au4 Au15 Au1 64.088(17) . .
Au4 Au15 Au14 59.656(17) . .
Au4 Au15 Au16 76.177(19) . .
Au4 Au15 Au17 124.17(2) . .
Au4 Au15 Au18 75.281(19) . .
Au14 Au15 Au16 135.03(2) . .
Au14 Au15 Au17 134.30(2) . .
Au14 Au15 Au18 92.87(2) . .
Au17 Au15 Au16 76.863(19) . .
Au18 Au15 Au16 66.487(19) . .
Au18 Au15 Au17 132.82(2) . .
S11 Au15 Au1 123.41(7) . .
S11 Au15 Au4 160.33(8) . .
S11 Au15 Au14 139.93(8) . .
S11 Au15 Au16 84.20(8) . .
S11 Au15 Au17 47.85(8) . .
S11 Au15 Au18 98.24(7) . .
Au15 Au16 Au18 54.970(16) . .
S8 Au16 Au15 93.64(10) . .
S8 Au16 Au18 43.57(10) . .
S8 Au16 S9 171.35(12) . .
S9 Au16 Au15 94.25(8) . .
S9 Au16 Au18 145.08(7) . .
Au15 Au17 Au6 89.036(17) . .
S10 Au17 Au6 48.03(7) . .
S10 Au17 Au15 131.33(7) . .
S11 Au17 Au6 134.01(8) . .
S11 Au17 Au15 49.18(7) . .
S11 Au17 S10 176.96(11) . .
Au15 Au18 Au16 58.543(17) . .
S6 Au18 Au15 91.49(8) . .
S6 Au18 Au16 146.26(8) . .
S8 Au18 Au15 96.88(10) . .
S8 Au18 Au16 43.48(10) . .
S8 Au18 S6 170.22(13) . .
Au14 Au19 Au7 91.316(18) . .
S3 Au19 Au7 130.55(8) . .
S3 Au19 Au14 50.59(7) . .
S4 Au19 Au7 46.99(7) . .
S4 Au19 Au14 129.10(8) . .
S4 Au19 S3 176.87(11) . .
Au8 S1 Au9 92.18(11) . .
C1 S1 Au8 107.0(5) . .
C1 S1 Au9 106.1(5) . .
Au9 S2 Au10 93.92(10) . .
C7 S2 Au9 100.7(5) . .
C7 S2 Au10 107.2(5) . .
Au19 S3 Au14 80.70(10) . .
C13 S3 Au14 108.3(4) . .
C13 S3 Au19 107.6(5) . .
Au19 S4 Au7 86.78(10) . .
C19 S4 Au7 110.8(5) . .
C19 S4 Au19 106.8(5) . .
Au13 S5 Au11 90.61(10) . .
C25 S5 Au11 111.1(5) . .
C25 S5 Au13 104.4(5) . .
Au18 S6 Au13 102.02(13) . .
C31 S6 Au13 105.7(5) . .
C31 S6 Au18 104.4(5) . .
Au12 S7 Au4 93.74(10) . .
C37 S7 Au4 108.1(4) . .
C37 S7 Au12 105.6(4) . .
Au16 S8 Au18 92.95(15) . .
C43 S8 Au16 102.9(5) . .
C43 S8 Au18 106.4(5) . .
Au16 S9 Au5 102.71(12) . .
C49 S9 Au5 108.5(5) . .
C49 S9 Au16 101.4(5) . .
Au17 S10 Au6 85.53(9) . .
C55 S10 Au6 107.5(4) . .
C55 S10 Au17 106.5(4) . .
Au17 S11 Au15 82.97(10) . .
C61 S11 Au15 104.6(4) . .
C61 S11 Au17 104.0(4) . .
S1 C1 H1 110.2 . .
C2 C1 S1 107.2(10) . .
C2 C1 H1 110.2 . .
C6 C1 S1 109.2(11) . .
C6 C1 H1 110.2 . .
C6 C1 C2 109.7(12) . .
C1 C2 H2A 110.1 . .
C1 C2 H2B 110.1 . .
H2A C2 H2B 108.5 . .
C3 C2 C1 107.8(14) . .
C3 C2 H2A 110.1 . .
C3 C2 H2B 110.1 . .
C2 C3 H3A 109.1 . .
C2 C3 H3B 109.1 . .
C2 C3 C4 112.5(17) . .
H3A C3 H3B 107.8 . .
C4 C3 H3A 109.1 . .
C4 C3 H3B 109.1 . .
C3 C4 H4A 109.3 . .
C3 C4 H4B 109.3 . .
H4A C4 H4B 107.9 . .
C5 C4 C3 111.8(17) . .
C5 C4 H4A 109.3 . .
C5 C4 H4B 109.3 . .
C4 C5 H5A 109.6 . .
C4 C5 H5B 109.6 . .
C4 C5 C6 110.4(17) . .
H5A C5 H5B 108.1 . .
C6 C5 H5A 109.6 . .
C6 C5 H5B 109.6 . .
C1 C6 C5 112.4(15) . .
C1 C6 H6A 109.1 . .
C1 C6 H6B 109.1 . .
C5 C6 H6A 109.1 . .
C5 C6 H6B 109.1 . .
H6A C6 H6B 107.9 . .
S2 C7 H7 107.7 . .
C8 C7 S2 109.9(12) . .
C8 C7 H7 107.7 . .
C12 C7 S2 114.9(14) . .
C12 C7 H7 107.7 . .
C12 C7 C8 108.6(17) . .
C7 C8 H8A 109.1 . .
C7 C8 H8B 109.1 . .
H8A C8 H8B 107.8 . .
C9 C8 C7 112(2) . .
C9 C8 H8A 109.1 . .
C9 C8 H8B 109.1 . .
C8 C9 H9A 107.9 . .
C8 C9 H9B 107.9 . .
H9A C9 H9B 107.2 . .
C10 C9 C8 118(2) . .
C10 C9 H9A 107.9 . .
C10 C9 H9B 107.9 . .
C9 C10 H10A 109.4 . .
C9 C10 H10B 109.4 . .
C9 C10 C11 111(2) . .
H10A C10 H10B 108.0 . .
C11 C10 H10A 109.4 . .
C11 C10 H10B 109.4 . .
C10 C11 H11A 108.9 . .
C10 C11 H11B 108.9 . .
C10 C11 C12 114(2) . .
H11A C11 H11B 107.7 . .
C12 C11 H11A 108.9 . .
C12 C11 H11B 108.9 . .
C7 C12 C11 113(2) . .
C7 C12 H12A 109.0 . .
C7 C12 H12B 109.0 . .
C11 C12 H12A 109.0 . .
C11 C12 H12B 109.0 . .
H12A C12 H12B 107.8 . .
S3 C13 H13 108.2 . .
C14 C13 S3 110.8(10) . .
C14 C13 H13 108.2 . .
C14 C13 C18 112.1(12) . .
C18 C13 S3 109.2(10) . .
C18 C13 H13 108.2 . .
C13 C14 H14A 110.1 . .
C13 C14 H14B 110.1 . .
C13 C14 C15 108.2(14) . .
H14A C14 H14B 108.4 . .
C15 C14 H14A 110.1 . .
C15 C14 H14B 110.1 . .
C14 C15 H15A 109.4 . .
C14 C15 H15B 109.4 . .
H15A C15 H15B 108.0 . .
C16 C15 C14 111.3(18) . .
C16 C15 H15A 109.4 . .
C16 C15 H15B 109.4 . .
C15 C16 H16A 109.5 . .
C15 C16 H16B 109.5 . .
C15 C16 C17 110.9(17) . .
H16A C16 H16B 108.0 . .
C17 C16 H16A 109.5 . .
C17 C16 H16B 109.5 . .
C16 C17 H17A 109.4 . .
C16 C17 H17B 109.4 . .
C16 C17 C18 111.0(16) . .
H17A C17 H17B 108.0 . .
C18 C17 H17A 109.4 . .
C18 C17 H17B 109.4 . .
C13 C18 C17 109.7(13) . .
C13 C18 H18A 109.7 . .
C13 C18 H18B 109.7 . .
C17 C18 H18A 109.7 . .
C17 C18 H18B 109.7 . .
H18A C18 H18B 108.2 . .
S4 C19 H19 110.3 . .
C20 C19 S4 108.9(11) . .
C20 C19 H19 110.3 . .
C20 C19 C24 109.6(12) . .
C24 C19 S4 107.5(10) . .
C24 C19 H19 110.3 . .
C19 C20 H20A 109.9 . .
C19 C20 H20B 109.9 . .
H20A C20 H20B 108.3 . .
C21 C20 C19 108.9(15) . .
C21 C20 H20A 109.9 . .
C21 C20 H20B 109.9 . .
C20 C21 H21A 109.4 . .
C20 C21 H21B 109.4 . .
C20 C21 C22 111.2(17) . .
H21A C21 H21B 108.0 . .
C22 C21 H21A 109.4 . .
C22 C21 H21B 109.4 . .
C21 C22 H22A 110.1 . .
C21 C22 H22B 110.1 . .
H22A C22 H22B 108.4 . .
C23 C22 C21 108.1(16) . .
C23 C22 H22A 110.1 . .
C23 C22 H22B 110.1 . .
C22 C23 H23A 109.5 . .
C22 C23 H23B 109.5 . .
H23A C23 H23B 108.1 . .
C24 C23 C22 110.8(14) . .
C24 C23 H23A 109.5 . .
C24 C23 H23B 109.5 . .
C19 C24 H24A 109.4 . .
C19 C24 H24B 109.4 . .
C23 C24 C19 111.1(13) . .
C23 C24 H24A 109.4 . .
C23 C24 H24B 109.4 . .
H24A C24 H24B 108.0 . .
S5 C25 H25 107.6 . .
C26 C25 S5 114.1(13) . .
C26 C25 H25 107.6 . .
C26 C25 C30 109.6(15) . .
C30 C25 S5 110.1(12) . .
C30 C25 H25 107.6 . .
C25 C26 H26A 110.0 . .
C25 C26 H26B 110.0 . .
C25 C26 C27 108(2) . .
H26A C26 H26B 108.4 . .
C27 C26 H26A 110.0 . .
C27 C26 H26B 110.0 . .
C26 C27 H27A 109.3 . .
C26 C27 H27B 109.3 . .
H27A C27 H27B 108.0 . .
C28 C27 C26 112(2) . .
C28 C27 H27A 109.3 . .
C28 C27 H27B 109.3 . .
C27 C28 H28A 109.7 . .
C27 C28 H28B 109.7 . .
H28A C28 H28B 108.2 . .
C29 C28 C27 110(2) . .
C29 C28 H28A 109.7 . .
C29 C28 H28B 109.7 . .
C28 C29 H29A 108.8 . .
C28 C29 H29B 108.8 . .
C28 C29 C30 114(2) . .
H29A C29 H29B 107.7 . .
C30 C29 H29A 108.8 . .
C30 C29 H29B 108.8 . .
C25 C30 H30A 109.6 . .
C25 C30 H30B 109.6 . .
C29 C30 C25 110.1(18) . .
C29 C30 H30A 109.6 . .
C29 C30 H30B 109.6 . .
H30A C30 H30B 108.2 . .
S6 C31 H31 107.6 . .
C32 C31 S6 113.8(10) . .
C32 C31 H31 107.6 . .
C32 C31 C36 112.2(12) . .
C36 C31 S6 107.8(10) . .
C36 C31 H31 107.6 . .
C31 C32 H32A 109.4 . .
C31 C32 H32B 109.4 . .
H32A C32 H32B 108.0 . .
C33 C32 C31 111.0(13) . .
C33 C32 H32A 109.4 . .
C33 C32 H32B 109.4 . .
C32 C33 H33A 109.3 . .
C32 C33 H33B 109.3 . .
C32 C33 C34 111.8(14) . .
H33A C33 H33B 107.9 . .
C34 C33 H33A 109.3 . .
C34 C33 H33B 109.3 . .
C33 C34 H34A 109.6 . .
C33 C34 H34B 109.6 . .
H34A C34 H34B 108.1 . .
C35 C34 C33 110.3(15) . .
C35 C34 H34A 109.6 . .
C35 C34 H34B 109.6 . .
C34 C35 H35A 109.8 . .
C34 C35 H35B 109.8 . .
C34 C35 C36 109.3(14) . .
H35A C35 H35B 108.3 . .
C36 C35 H35A 109.8 . .
C36 C35 H35B 109.8 . .
C31 C36 H36A 109.6 . .
C31 C36 H36B 109.6 . .
C35 C36 C31 110.2(13) . .
C35 C36 H36A 109.6 . .
C35 C36 H36B 109.6 . .
H36A C36 H36B 108.1 . .
S7 C37 H37 108.8 . .
C38 C37 S7 113.4(11) . .
C38 C37 H37 108.8 . .
C38 C37 C42 110.5(13) . .
C42 C37 S7 106.4(10) . .
C42 C37 H37 108.8 . .
C37 C38 H38A 109.0 . .
C37 C38 H38B 109.0 . .
C37 C38 C39 112.9(17) . .
H38A C38 H38B 107.8 . .
C39 C38 H38A 109.0 . .
C39 C38 H38B 109.0 . .
C38 C39 H39A 109.2 . .
C38 C39 H39B 109.2 . .
H39A C39 H39B 107.9 . .
C40 C39 C38 112.0(18) . .
C40 C39 H39A 109.2 . .
C40 C39 H39B 109.2 . .
C39 C40 H40A 109.7 . .
C39 C40 H40B 109.7 . .
C39 C40 C41 109.7(16) . .
H40A C40 H40B 108.2 . .
C41 C40 H40A 109.7 . .
C41 C40 H40B 109.7 . .
C40 C41 H41A 108.7 . .
C40 C41 H41B 108.7 . .
C40 C41 C42 114.1(15) . .
H41A C41 H41B 107.6 . .
C42 C41 H41A 108.7 . .
C42 C41 H41B 108.7 . .
C37 C42 H42A 109.5 . .
C37 C42 H42B 109.5 . .
C41 C42 C37 110.6(14) . .
C41 C42 H42A 109.5 . .
C41 C42 H42B 109.5 . .
H42A C42 H42B 108.1 . .
S8 C43 H43 108.2 . .
C44 C43 S8 108.3(12) . .
C44 C43 H43 108.2 . .
C48 C43 S8 114.5(13) . .
C48 C43 H43 108.2 . .
C48 C43 C44 109.1(16) . .
C43 C44 H44A 109.6 . .
C43 C44 H44B 109.6 . .
H44A C44 H44B 108.1 . .
C45 C44 C43 110.2(19) . .
C45 C44 H44A 109.6 . .
C45 C44 H44B 109.6 . .
C44 C45 H45A 107.9 . .
C44 C45 H45B 107.9 . .
C44 C45 C46 118(2) . .
H45A C45 H45B 107.2 . .
C46 C45 H45A 107.9 . .
C46 C45 H45B 107.9 . .
C45 C46 H46A 108.9 . .
C45 C46 H46B 108.9 . .
C45 C46 C47 113(2) . .
H46A C46 H46B 107.7 . .
C47 C46 H46A 108.9 . .
C47 C46 H46B 108.9 . .
C46 C47 H47A 110.7 . .
C46 C47 H47B 110.7 . .
C46 C47 C48 105(2) . .
H47A C47 H47B 108.8 . .
C48 C47 H47A 110.7 . .
C48 C47 H47B 110.7 . .
C43 C48 C47 113.8(18) . .
C43 C48 H48A 108.8 . .
C43 C48 H48B 108.8 . .
C47 C48 H48A 108.8 . .
C47 C48 H48B 108.8 . .
H48A C48 H48B 107.7 . .
S9 C49 H49 108.2 . .
C50 C49 S9 115.2(10) . .
C50 C49 H49 108.2 . .
C50 C49 C54 111.9(12) . .
C54 C49 S9 105.1(10) . .
C54 C49 H49 108.2 . .
C49 C50 H50A 109.4 . .
C49 C50 H50B 109.4 . .
H50A C50 H50B 108.0 . .
C51 C50 C49 111.1(14) . .
C51 C50 H50A 109.4 . .
C51 C50 H50B 109.4 . .
C50 C51 H51A 109.5 . .
C50 C51 H51B 109.5 . .
C50 C51 C52 110.5(16) . .
H51A C51 H51B 108.1 . .
C52 C51 H51A 109.5 . .
C52 C51 H51B 109.5 . .
C51 C52 H52A 109.2 . .
C51 C52 H52B 109.2 . .
H52A C52 H52B 107.9 . .
C53 C52 C51 112.0(18) . .
C53 C52 H52A 109.2 . .
C53 C52 H52B 109.2 . .
C52 C53 H53A 110.0 . .
C52 C53 H53B 110.0 . .
C52 C53 C54 108.5(16) . .
H53A C53 H53B 108.4 . .
C54 C53 H53A 110.0 . .
C54 C53 H53B 110.0 . .
C49 C54 C53 109.7(14) . .
C49 C54 H54A 109.7 . .
C49 C54 H54B 109.7 . .
C53 C54 H54A 109.7 . .
C53 C54 H54B 109.7 . .
H54A C54 H54B 108.2 . .
S10 C55 H55 106.8 . .
C56 C55 S10 108.7(9) . .
C56 C55 H55 106.8 . .
C60 C55 S10 114.5(9) . .
C60 C55 H55 106.8 . .
C60 C55 C56 112.8(12) . .
C55 C56 H56A 109.7 . .
C55 C56 H56B 109.7 . .
C55 C56 C57 109.8(13) . .
H56A C56 H56B 108.2 . .
C57 C56 H56A 109.7 . .
C57 C56 H56B 109.7 . .
C56 C57 H57A 109.7 . .
C56 C57 H57B 109.7 . .
C56 C57 C58 109.8(15) . .
H57A C57 H57B 108.2 . .
C58 C57 H57A 109.7 . .
C58 C57 H57B 109.7 . .
C57 C58 H58A 109.3 . .
C57 C58 H58B 109.3 . .
C57 C58 C59 111.7(15) . .
H58A C58 H58B 107.9 . .
C59 C58 H58A 109.3 . .
C59 C58 H58B 109.3 . .
C58 C59 H59A 110.2 . .
C58 C59 H59B 110.2 . .
C58 C59 C60 107.5(14) . .
H59A C59 H59B 108.5 . .
C60 C59 H59A 110.2 . .
C60 C59 H59B 110.2 . .
C55 C60 C59 111.7(13) . .
C55 C60 H60A 109.3 . .
C55 C60 H60B 109.3 . .
C59 C60 H60A 109.3 . .
C59 C60 H60B 109.3 . .
H60A C60 H60B 107.9 . .
S11 C61 H61 109.9 . .
C62 C61 S11 108.6(9) . .
C62 C61 H61 109.9 . .
C62 C61 C66 110.9(11) . .
C66 C61 S11 107.5(9) . .
C66 C61 H61 109.9 . .
C61 C62 H62A 110.0 . .
C61 C62 H62B 110.0 . .
C61 C62 C63 108.6(13) . .
H62A C62 H62B 108.3 . .
C63 C62 H62A 110.0 . .
C63 C62 H62B 110.0 . .
C62 C63 H63A 109.9 . .
C62 C63 H63B 109.9 . .
C62 C63 C64 109.0(15) . .
H63A C63 H63B 108.3 . .
C64 C63 H63A 109.9 . .
C64 C63 H63B 109.9 . .
C63 C64 H64A 109.9 . .
C63 C64 H64B 109.9 . .
H64A C64 H64B 108.3 . .
C65 C64 C63 108.8(15) . .
C65 C64 H64A 109.9 . .
C65 C64 H64B 109.9 . .
C64 C65 H65A 109.0 . .
C64 C65 H65B 109.0 . .
C64 C65 C66 112.7(14) . .
H65A C65 H65B 107.8 . .
C66 C65 H65A 109.0 . .
C66 C65 H65B 109.0 . .
C61 C66 C65 108.7(11) . .
C61 C66 H66A 109.9 . .
C61 C66 H66B 109.9 . .
C65 C66 H66A 109.9 . .
C65 C66 H66B 109.9 . .
H66A C66 H66B 108.3 . .

loop_
_geom_bond_atom_site_label_1
_geom_bond_atom_site_label_2
_geom_bond_distance
_geom_bond_site_symmetry_2
Au1 Au2 2.8492(5) .
Au1 Au3 2.8698(5) .
Au1 Au4 2.8675(6) .
Au1 Au5 2.9468(6) .
Au1 Au6 2.6921(6) .
Au1 Au7 2.7729(6) .
Au1 Au10 2.8961(6) .
Au1 Au14 2.7036(6) .
Au1 Au15 2.7270(6) .
Au2 Au1 2.8492(5) 3_655
Au2 Au3 2.9986(9) .
Au2 Au6 2.7416(5) .
Au2 Au6 2.7416(5) 3_655
Au2 Au7 2.6519(5) .
Au2 Au7 2.6519(5) 3_655
Au2 Au10 2.9214(6) .
Au2 Au10 2.9213(6) 3_655
Au3 Au1 2.8699(5) 3_655
Au3 Au4 3.2044(5) 3_655
Au3 Au4 3.2043(5) .
Au3 Au5 2.7398(4) .
Au3 Au5 2.7398(4) 3_655
Au3 Au10 2.8544(5) .
Au3 Au10 2.8543(5) 3_655
Au3 Au11 2.7489(5) 3_655
Au3 Au11 2.7489(5) .
Au3 Au12 3.0792(8) .
Au4 Au5 2.9565(7) .
Au4 Au11 2.9319(7) .
Au4 Au13 3.1005(7) .
Au4 Au14 2.7169(6) .
Au4 Au15 2.6769(6) .
Au4 S7 2.377(3) .
Au5 Au6 3.2989(7) .
Au5 Au10 2.7282(6) 3_655
Au5 Au11 2.7727(6) 3_655
Au5 S9 2.334(3) .
Au6 Au7 2.7964(7) .
Au6 Au9 2.8758(7) 3_655
Au6 Au10 3.1273(7) 3_655
Au6 Au17 3.1811(7) .
Au6 S10 2.372(3) .
Au7 Au8 3.1856(7) .
Au7 Au9 3.0607(7) .
Au7 Au19 3.1893(7) .
Au7 S4 2.336(3) .
Au8 Au7 3.1856(7) 3_655
Au8 Au9 3.3070(6) .
Au8 Au9 3.3071(6) 3_655
Au8 S1 2.283(3) 3_655
Au8 S1 2.283(3) .
Au9 Au6 2.8759(7) 3_655
Au9 S1 2.307(3) .
Au9 S2 2.299(3) .
Au10 Au5 2.7282(6) 3_655
Au10 Au6 3.1273(7) 3_655
Au10 Au11 2.7437(6) .
Au10 Au14 3.1947(7) .
Au10 S2 2.367(3) .
Au11 Au5 2.7728(6) 3_655
Au11 Au12 3.0109(6) .
Au11 Au13 3.3151(7) .
Au11 Au14 3.1715(7) .
Au11 S5 2.367(3) .
Au12 Au11 3.0109(6) 3_655
Au12 S7 2.310(3) 3_655
Au12 S7 2.310(3) .
Au13 Au14 2.8898(7) .
Au13 S5 2.296(3) .
Au13 S6 2.302(3) .
Au14 Au15 2.7822(7) .
Au14 Au19 3.0413(7) .
Au14 S3 2.381(3) .
Au15 Au16 3.0892(7) .
Au15 Au17 3.0859(7) .
Au15 Au18 2.9654(7) .
Au15 S11 2.353(3) .
Au16 Au18 3.3207(8) .
Au16 S8 2.288(4) .
Au16 S9 2.296(3) .
Au17 S10 2.312(3) .
Au17 S11 2.305(3) .
Au18 S6 2.292(3) .
Au18 S8 2.292(4) .
Au19 S3 2.315(3) .
Au19 S4 2.307(3) .
S1 C1 1.857(14) .
S2 C7 1.848(15) .
S3 C13 1.848(14) .
S4 C19 1.823(15) .
S5 C25 1.847(16) .
S6 C31 1.849(14) .
S7 C37 1.856(14) .
S8 C43 1.859(17) .
S9 C49 1.851(14) .
S10 C55 1.846(13) .
S11 C61 1.850(13) .
C1 H1 1.0000 .
C1 C2 1.59(2) .
C1 C6 1.50(2) .
C2 H2A 0.9900 .
C2 H2B 0.9900 .
C2 C3 1.50(2) .
C3 H3A 0.9900 .
C3 H3B 0.9900 .
C3 C4 1.52(3) .
C4 H4A 0.9900 .
C4 H4B 0.9900 .
C4 C5 1.49(3) .
C5 H5A 0.9900 .
C5 H5B 0.9900 .
C5 C6 1.53(3) .
C6 H6A 0.9900 .
C6 H6B 0.9900 .
C7 H7 1.0000 .
C7 C8 1.52(3) .
C7 C12 1.42(3) .
C8 H8A 0.9900 .
C8 H8B 0.9900 .
C8 C9 1.47(3) .
C9 H9A 0.9900 .
C9 H9B 0.9900 .
C9 C10 1.41(3) .
C10 H10A 0.9900 .
C10 H10B 0.9900 .
C10 C11 1.47(3) .
C11 H11A 0.9900 .
C11 H11B 0.9900 .
C11 C12 1.54(3) .
C12 H12A 0.9900 .
C12 H12B 0.9900 .
C13 H13 1.0000 .
C13 C14 1.517(19) .
C13 C18 1.52(2) .
C14 H14A 0.9900 .
C14 H14B 0.9900 .
C14 C15 1.54(3) .
C15 H15A 0.9900 .
C15 H15B 0.9900 .
C15 C16 1.50(3) .
C16 H16A 0.9900 .
C16 H16B 0.9900 .
C16 C17 1.50(3) .
C17 H17A 0.9900 .
C17 H17B 0.9900 .
C17 C18 1.56(2) .
C18 H18A 0.9900 .
C18 H18B 0.9900 .
C19 H19 1.0000 .
C19 C20 1.56(2) .
C19 C24 1.55(2) .
C20 H20A 0.9900 .
C20 H20B 0.9900 .
C20 C21 1.50(3) .
C21 H21A 0.9900 .
C21 H21B 0.9900 .
C21 C22 1.56(3) .
C22 H22A 0.9900 .
C22 H22B 0.9900 .
C22 C23 1.51(3) .
C23 H23A 0.9900 .
C23 H23B 0.9900 .
C23 C24 1.53(2) .
C24 H24A 0.9900 .
C24 H24B 0.9900 .
C25 H25 1.0000 .
C25 C26 1.46(3) .
C25 C30 1.54(2) .
C26 H26A 0.9900 .
C26 H26B 0.9900 .
C26 C27 1.53(3) .
C27 H27A 0.9900 .
C27 H27B 0.9900 .
C27 C28 1.53(4) .
C28 H28A 0.9900 .
C28 H28B 0.9900 .
C28 C29 1.40(3) .
C29 H29A 0.9900 .
C29 H29B 0.9900 .
C29 C30 1.49(3) .
C30 H30A 0.9900 .
C30 H30B 0.9900 .
C31 H31 1.0000 .
C31 C32 1.513(19) .
C31 C36 1.54(2) .
C32 H32A 0.9900 .
C32 H32B 0.9900 .
C32 C33 1.51(2) .
C33 H33A 0.9900 .
C33 H33B 0.9900 .
C33 C34 1.52(2) .
C34 H34A 0.9900 .
C34 H34B 0.9900 .
C34 C35 1.50(2) .
C35 H35A 0.9900 .
C35 H35B 0.9900 .
C35 C36 1.54(2) .
C36 H36A 0.9900 .
C36 H36B 0.9900 .
C37 H37 1.0000 .
C37 C38 1.46(2) .
C37 C42 1.54(2) .
C38 H38A 0.9900 .
C38 H38B 0.9900 .
C38 C39 1.51(3) .
C39 H39A 0.9900 .
C39 H39B 0.9900 .
C39 C40 1.49(3) .
C40 H40A 0.9900 .
C40 H40B 0.9900 .
C40 C41 1.49(2) .
C41 H41A 0.9900 .
C41 H41B 0.9900 .
C41 C42 1.51(2) .
C42 H42A 0.9900 .
C42 H42B 0.9900 .
C43 H43 1.0000 .
C43 C44 1.55(3) .
C43 C48 1.51(3) .
C44 H44A 0.9900 .
C44 H44B 0.9900 .
C44 C45 1.45(3) .
C45 H45A 0.9900 .
C45 H45B 0.9900 .
C45 C46 1.46(3) .
C46 H46A 0.9900 .
C46 H46B 0.9900 .
C46 C47 1.54(3) .
C47 H47A 0.9900 .
C47 H47B 0.9900 .
C47 C48 1.54(3) .
C48 H48A 0.9900 .
C48 H48B 0.9900 .
C49 H49 1.0000 .
C49 C50 1.51(2) .
C49 C54 1.55(2) .
C50 H50A 0.9900 .
C50 H50B 0.9900 .
C50 C51 1.50(2) .
C51 H51A 0.9900 .
C51 H51B 0.9900 .
C51 C52 1.50(3) .
C52 H52A 0.9900 .
C52 H52B 0.9900 .
C52 C53 1.46(3) .
C53 H53A 0.9900 .
C53 H53B 0.9900 .
C53 C54 1.57(3) .
C54 H54A 0.9900 .
C54 H54B 0.9900 .
C55 H55 1.0000 .
C55 C56 1.518(19) .
C55 C60 1.519(19) .
C56 H56A 0.9900 .
C56 H56B 0.9900 .
C56 C57 1.52(2) .
C57 H57A 0.9900 .
C57 H57B 0.9900 .
C57 C58 1.55(2) .
C58 H58A 0.9900 .
C58 H58B 0.9900 .
C58 C59 1.55(3) .
C59 H59A 0.9900 .
C59 H59B 0.9900 .
C59 C60 1.55(2) .
C60 H60A 0.9900 .
C60 H60B 0.9900 .
C61 H61 1.0000 .
C61 C62 1.505(19) .
C61 C66 1.550(18) .
C62 H62A 0.9900 .
C62 H62B 0.9900 .
C62 C63 1.54(2) .
C63 H63A 0.9900 .
C63 H63B 0.9900 .
C63 C64 1.56(3) .
C64 H64A 0.9900 .
C64 H64B 0.9900 .
C64 C65 1.46(2) .
C65 H65A 0.9900 .
C65 H65B 0.9900 .
C65 C66 1.55(2) .
C66 H66A 0.9900 .
C66 H66B 0.9900 .

loop_
_geom_torsion_atom_site_label_1
_geom_torsion_atom_site_label_2
_geom_torsion_atom_site_label_3
_geom_torsion_atom_site_label_4
_geom_torsion
Au4 S7 C37 C38 134.2(11)
Au4 S7 C37 C42 -104.1(10)
Au5 S9 C49 C50 -56.7(12)
Au5 S9 C49 C54 179.7(8)
Au6 S10 C55 C56 -171.0(8)
Au6 S10 C55 C60 61.8(10)
Au7 S4 C19 C20 -71.6(11)
Au7 S4 C19 C24 169.8(8)
Au8 S1 C1 C2 69.0(10)
Au8 S1 C1 C6 -172.2(9)
Au9 S1 C1 C2 166.5(9)
Au9 S1 C1 C6 -74.7(11)
Au9 S2 C7 C8 -79.7(13)
Au9 S2 C7 C12 157.5(16)
Au10 S2 C7 C8 -177.2(12)
Au10 S2 C7 C12 60.0(16)
Au11 S5 C25 C26 -36.6(15)
Au11 S5 C25 C30 -160.2(11)
Au12 S7 C37 C38 34.9(13)
Au12 S7 C37 C42 156.6(9)
Au13 S5 C25 C26 59.8(14)
Au13 S5 C25 C30 -63.8(13)
Au13 S6 C31 C32 45.3(11)
Au13 S6 C31 C36 170.4(9)
Au14 S3 C13 C14 145.6(9)
Au14 S3 C13 C18 -90.5(10)
Au15 S11 C61 C62 -168.7(9)
Au15 S11 C61 C66 71.2(9)
Au16 S8 C43 C44 -100.6(12)
Au16 S8 C43 C48 137.3(13)
Au16 S9 C49 C50 51.0(11)
Au16 S9 C49 C54 -72.6(10)
Au17 S10 C55 C56 98.5(9)
Au17 S10 C55 C60 -28.6(11)
Au17 S11 C61 C62 -82.4(10)
Au17 S11 C61 C66 157.5(8)
Au18 S6 C31 C32 -61.9(11)
Au18 S6 C31 C36 63.2(10)
Au18 S8 C43 C44 162.4(11)
Au18 S8 C43 C48 40.3(15)
Au19 S3 C13 C14 59.8(10)
Au19 S3 C13 C18 -176.3(8)
Au19 S4 C19 C20 -164.5(9)
Au19 S4 C19 C24 76.9(10)
S1 C1 C2 C3 175.7(12)
S1 C1 C6 C5 -174.5(13)
S2 C7 C8 C9 -179.3(17)
S2 C7 C12 C11 178.4(17)
S3 C13 C14 C15 -179.5(12)
S3 C13 C18 C17 -180.0(11)
S4 C19 C20 C21 -174.7(13)
S4 C19 C24 C23 174.3(11)
S5 C25 C26 C27 177.8(16)
S5 C25 C30 C29 -175.6(15)
S6 C31 C32 C33 175.2(11)
S6 C31 C36 C35 179.3(11)
S7 C37 C38 C39 174.4(14)
S7 C37 C42 C41 -175.7(12)
S8 C43 C44 C45 -176.8(16)
S8 C43 C48 C47 -178.9(15)
S9 C49 C50 C51 -172.9(12)
S9 C49 C54 C53 178.7(11)
S10 C55 C56 C57 175.4(11)
S10 C55 C60 C59 -178.3(11)
S11 C61 C62 C63 -178.3(11)
S11 C61 C66 C65 174.8(10)
C1 C2 C3 C4 -58(2)
C2 C1 C6 C5 -57.3(19)
C2 C3 C4 C5 58(2)
C3 C4 C5 C6 -54(2)
C4 C5 C6 C1 56(2)
C6 C1 C2 C3 57.3(18)
C7 C8 C9 C10 51(3)
C8 C7 C12 C11 55(3)
C8 C9 C10 C11 -47(3)
C9 C10 C11 C12 47(3)
C10 C11 C12 C7 -54(3)
C12 C7 C8 C9 -53(3)
C13 C14 C15 C16 -58(2)
C14 C13 C18 C17 -56.8(17)
C14 C15 C16 C17 59(2)
C15 C16 C17 C18 -56(2)
C16 C17 C18 C13 54.9(19)
C18 C13 C14 C15 58.2(18)
C19 C20 C21 C22 61(2)
C20 C19 C24 C23 56.1(17)
C20 C21 C22 C23 -62(2)
C21 C22 C23 C24 59(2)
C22 C23 C24 C19 -58.0(18)
C24 C19 C20 C21 -57.5(18)
C25 C26 C27 C28 58(3)
C26 C25 C30 C29 58(2)
C26 C27 C28 C29 -56(3)
C27 C28 C29 C30 56(3)
C28 C29 C30 C25 -58(3)
C30 C25 C26 C27 -58(2)
C31 C32 C33 C34 -54.4(18)
C32 C31 C36 C35 -54.7(17)
C32 C33 C34 C35 59(2)
C33 C34 C35 C36 -60.3(19)
C34 C35 C36 C31 58.1(18)
C36 C31 C32 C33 52.5(17)
C37 C38 C39 C40 -57(2)
C38 C37 C42 C41 -52.2(19)
C38 C39 C40 C41 54(2)
C39 C40 C41 C42 -54(2)
C40 C41 C42 C37 53(2)
C42 C37 C38 C39 55(2)
C43 C44 C45 C46 50(3)
C44 C43 C48 C47 59(2)
C44 C45 C46 C47 -53(3)
C45 C46 C47 C48 52(3)
C46 C47 C48 C43 -58(2)
C48 C43 C44 C45 -51(2)
C49 C50 C51 C52 56(2)
C50 C49 C54 C53 53.0(18)
C50 C51 C52 C53 -62(2)
C51 C52 C53 C54 62(2)
C52 C53 C54 C49 -57(2)
C54 C49 C50 C51 -53.0(18)
C55 C56 C57 C58 57.1(18)
C56 C55 C60 C59 56.7(17)
C56 C57 C58 C59 -60(2)
C57 C58 C59 C60 57.8(19)
C58 C59 C60 C55 -55.5(18)
C60 C55 C56 C57 -56.5(17)
C61 C62 C63 C64 61.7(18)
C62 C61 C66 C65 56.2(16)
C62 C63 C64 C65 -61(2)
C63 C64 C65 C66 58.9(19)
C64 C65 C66 C61 -56.4(17)
C66 C61 C62 C63 -60.4(17)

loop_
_smtbx_masks_void_nr
_smtbx_masks_void_average_x
_smtbx_masks_void_average_y
_smtbx_masks_void_average_z
_smtbx_masks_void_volume
_smtbx_masks_void_count_electrons
1 0.000 -0.500 0.008 2137.4 780.5
2 0.172 0.424 0.417 7.3 0.0
3 0.172 0.576 0.917 7.3 0.0
4 0.198 0.434 0.793 12.5 0.0
5 0.198 0.566 0.293 12.5 0.0
6 0.227 0.512 0.642 27.9 7.8
7 0.227 0.488 0.142 27.9 0.0
8 0.273 -0.012 0.142 27.9 8.8
9 0.273 0.012 0.642 27.9 0.0
10 0.500 0.000 0.389 2137.4 780.5
11 0.302 0.066 0.293 12.5 0.0
12 0.302 0.934 0.793 12.5 0.0
13 0.328 0.076 0.917 7.3 0.0
14 0.328 0.924 0.417 7.3 0.0
15 0.672 0.076 0.583 7.3 0.0
16 0.672 0.924 0.083 7.3 0.0
17 0.698 0.066 0.207 12.5 0.0
18 0.698 0.934 0.707 12.5 0.0
19 0.727 -0.012 0.358 27.9 4.7
20 0.727 0.012 0.858 27.9 0.0
21 0.773 0.488 0.358 27.9 0.0
22 0.773 0.512 0.858 27.9 4.9
23 0.802 0.434 0.707 12.5 0.0
24 0.802 0.566 0.207 12.5 0.0
25 0.828 0.424 0.083 7.3 0.0
26 0.828 0.576 0.583 7.3 0.0
